data_7037737
loop_
_publ_author_name
'Whitehead, George F. S.'
'Ferrando-Soria, Jes\'us'
'Carthy, Laura'
'Pritchard, Robin G.'
'Teat, Simon J.'
'Timco, Grigore A.'
'Winpenny, Richard E. P.'

_publ_section_title
;
 Synthesis and reactions of N-heterocycle functionalised variants of
 heterometallic {Cr7Ni} rings.
;
_journal_issue 4
_journal_name_full 'Dalton transactions (Cambridge, England : 2003)'
_journal_page_first 1638
_journal_page_last 1647
_journal_paper_doi 10.1039/c5dt04062k
_journal_volume 45
_journal_year 2016
_chemical_compound_source 'synthesis as described'
_chemical_formula_moiety 'C194 H346 Cr14 Cu2 F16 N4 Ni2 O72'
_chemical_formula_sum 'C192 H344 Cr14 Cu2 F16 N6 Ni2 O72'
_chemical_formula_weight 5165.23
_chemical_name_common 'Compound X'
_chemical_name_systematic '[nPr2NH2][Cr7NiF8(O2C5H9)(O2CC4H3N2)]2[Cu2(O2C5H9)4]'
_space_group_IT_number 15
_symmetry_cell_setting monoclinic
_symmetry_Int_Tables_number 15
_symmetry_space_group_name_Hall '-C 2yc'
_symmetry_space_group_name_H-M 'C 1 2/c 1'
_atom_sites_solution_hydrogens geom
_atom_sites_solution_primary direct
_atom_sites_solution_secondary difmap
_audit_conform_dict_location ftp://ftp.iucr.org/pub/cif_core.dic
_audit_conform_dict_name cif_core.dic
_audit_conform_dict_version 2.4
_audit_creation_date 2013-08-08T14:26:32-00:00
_audit_creation_method 'WinGX routine CIF_UPDATE'
_audit_update_record
;
2015-09-14 deposited with the CCDC.
2015-12-21 downloaded from the CCDC.
;
_cell_angle_alpha 90
_cell_angle_beta 103.9900(9)
_cell_angle_gamma 90
_cell_formula_units_Z 4
_cell_length_a 60.7106(12)
_cell_length_b 16.7468(4)
_cell_length_c 30.4987(9)
_cell_measurement_reflns_used 15645
_cell_measurement_temperature 100(2)
_cell_measurement_theta_max 21.967
_cell_measurement_theta_min 1.018
_cell_measurement_wavelength 0.71073
_cell_volume 30088.5(13)
_computing_cell_refinement 'HKL Scalepack (Otwinowski & Minor 1997)'
_computing_data_collection 'Collect (Nonius BV, 1997-2000)'
_computing_data_reduction 'HKL Denzo and Scalepack (Otwinowski & Minor 1997)'
_computing_molecular_graphics 'Ortep-3 for Windows (Farrugia, 1997)'
_computing_publication_material 'WinGX publication routines (Farrugia, 1999)'
_computing_structure_refinement 'SHELXL-97 (Sheldrick, 1997)'
_computing_structure_solution 'SHELXS-97 (Sheldrick, 1990)'
_diffrn_ambient_temperature 100(2)
_diffrn_detector 'CCD plate'
_diffrn_detector_area_resol_mean 9
_diffrn_measured_fraction_theta_full 0.99
_diffrn_measured_fraction_theta_max 0.99
_diffrn_measurement_device '95mm CCD camera on \k-goniostat'
_diffrn_measurement_device_type KappaCCD
_diffrn_measurement_method 'CCD rotation images, thick slices'
_diffrn_orient_matrix_type 'by Nonius Collect from scalepack cell'
_diffrn_orient_matrix_UB_11 -0.153074E-1
_diffrn_orient_matrix_UB_12 -0.254369E-1
_diffrn_orient_matrix_UB_13 -0.97688E-2
_diffrn_orient_matrix_UB_21 0.15056E-2
_diffrn_orient_matrix_UB_22 -0.207967E-1
_diffrn_orient_matrix_UB_23 0.313221E-1
_diffrn_orient_matrix_UB_31 -0.71812E-2
_diffrn_orient_matrix_UB_32 0.498607E-1
_diffrn_orient_matrix_UB_33 0.80807E-2
_diffrn_radiation_monochromator graphite
_diffrn_radiation_probe x-ray
_diffrn_radiation_type MoK\a
_diffrn_radiation_wavelength 0.71073
_diffrn_reflns_av_R_equivalents 0.1218
_diffrn_reflns_av_unetI/netI 0.1524
_diffrn_reflns_limit_h_max 55
_diffrn_reflns_limit_h_min -55
_diffrn_reflns_limit_k_max 15
_diffrn_reflns_limit_k_min -15
_diffrn_reflns_limit_l_max 27
_diffrn_reflns_limit_l_min -27
_diffrn_reflns_number 21941
_diffrn_reflns_reduction_process
;
 Scaled and merged with Sortav
 R.H. Blessing, (1987) Cryst. Rev. 1, 3-58
 R.H. Blessing, (1989) J. Appl. Cryst. 22, 396-397
;
_diffrn_reflns_theta_full 18.85
_diffrn_reflns_theta_max 18.85
_diffrn_reflns_theta_min 2.94
_diffrn_source 'Enraf Nonius FR590'
_exptl_absorpt_coefficient_mu 0.815
_exptl_absorpt_correction_T_max 0.8875
_exptl_absorpt_correction_T_min 0.8099
_exptl_absorpt_correction_type none
_exptl_crystal_colour colourless
_exptl_crystal_density_diffrn 1.140
_exptl_crystal_density_method 'not measured'
_exptl_crystal_description prism
_exptl_crystal_F_000 10832.0
_exptl_crystal_size_max 0.27
_exptl_crystal_size_mid 0.2
_exptl_crystal_size_min 0.15
_refine_diff_density_max 1.453
_refine_diff_density_min -0.6
_refine_diff_density_rms 0.155
_refine_ls_extinction_method none
_refine_ls_goodness_of_fit_ref 1.278
_refine_ls_hydrogen_treatment constr
_refine_ls_matrix_type full
_refine_ls_number_parameters 1369
_refine_ls_number_reflns 11718
_refine_ls_number_restraints 1278
_refine_ls_restrained_S_all 1.253
_refine_ls_R_factor_all 0.2378
_refine_ls_R_factor_gt 0.1339
_refine_ls_shift/su_max 0.11
_refine_ls_shift/su_mean 0.014
_refine_ls_structure_factor_coef Fsqd
_refine_ls_weighting_details 'calc w=1/[\s^2^(Fo^2^)+(0.2000P)^2^+0.0000P] where P=(Fo^2^+2Fc^2^)/3'
_refine_ls_weighting_scheme calc
_refine_ls_wR_factor_gt 0.3447
_refine_ls_wR_factor_ref 0.4096
_reflns_number_gt 5227
_reflns_number_total 11718
_reflns_threshold_expression >2sigma(I)
_cod_data_source_file c5dt04062k2.cif
_cod_data_source_block rob
_cod_depositor_comments 'Adding full bibliography for 7037717--7037737.cif.'
_cod_original_sg_symbol_H-M C2/c
_cod_original_formula_sum 'C192 H344 Cr14 Cu2 F16 N6 Ni2 O72 '
_cod_database_code 7037737

loop_
_symmetry_equiv_pos_as_xyz
'x, y, z'
'-x, y, -z+1/2'
'x+1/2, y+1/2, z'
'-x+1/2, y+1/2, -z+1/2'
'-x, -y, -z'
'x, -y, z-1/2'
'-x+1/2, -y+1/2, -z'
'x+1/2, -y+1/2, z-1/2'

loop_
_atom_site_label
_atom_site_type_symbol
_atom_site_fract_x
_atom_site_fract_y
_atom_site_fract_z
_atom_site_U_iso_or_equiv
_atom_site_adp_type
_atom_site_occupancy
_atom_site_symmetry_multiplicity
_atom_site_calc_flag
_atom_site_refinement_flags
_atom_site_disorder_assembly
_atom_site_disorder_group
C1 C 0.8423(5) 0.4249(16) 0.7368(7) 0.065(7) Uani 1 1 d U . .
C2 C 0.8401(4) 0.3409(13) 0.7175(7) 0.090(7) Uani 1 1 d DU . .
C3 C 0.8308(6) 0.2857(15) 0.7475(9) 0.197(14) Uani 1 1 d DU . .
H3A H 0.8415 0.2815 0.7763 0.295 Uiso 1 1 calc R . .
H3B H 0.8283 0.2339 0.7337 0.295 Uiso 1 1 calc R . .
H3C H 0.8167 0.3065 0.7516 0.295 Uiso 1 1 calc R . .
C4 C 0.8230(4) 0.3462(15) 0.6725(7) 0.162(12) Uani 1 1 d DU . .
H4A H 0.829 0.3789 0.6523 0.243 Uiso 1 1 calc R . .
H4B H 0.8092 0.3695 0.6766 0.243 Uiso 1 1 calc R . .
H4C H 0.8199 0.2937 0.6599 0.243 Uiso 1 1 calc R . .
C5 C 0.8621(4) 0.3123(14) 0.7074(9) 0.147(11) Uani 1 1 d DU . .
H5A H 0.8675 0.3518 0.6898 0.221 Uiso 1 1 calc R . .
H5B H 0.8594 0.263 0.6909 0.221 Uiso 1 1 calc R . .
H5C H 0.8732 0.3039 0.7353 0.221 Uiso 1 1 calc R . .
C6 C 0.8104(5) 0.6099(15) 0.7049(11) 0.085(8) Uani 1 1 d U . .
C7 C 0.7912(4) 0.6258(12) 0.6656(8) 0.099(7) Uani 1 1 d DU . .
C8 C 0.7757(4) 0.6853(16) 0.6795(8) 0.181(14) Uani 1 1 d DU . .
H8A H 0.7634 0.6972 0.6542 0.272 Uiso 1 1 calc R . .
H8B H 0.784 0.7333 0.6897 0.272 Uiso 1 1 calc R . .
H8C H 0.7699 0.6633 0.7035 0.272 Uiso 1 1 calc R . .
C9 C 0.7792(4) 0.5465(13) 0.6507(9) 0.163(12) Uani 1 1 d DU . .
H9A H 0.7661 0.5559 0.6264 0.244 Uiso 1 1 calc R . .
H9B H 0.7746 0.5226 0.6757 0.244 Uiso 1 1 calc R . .
H9C H 0.7894 0.5111 0.6405 0.244 Uiso 1 1 calc R . .
C10 C 0.7992(4) 0.6548(17) 0.6248(8) 0.170(12) Uani 1 1 d DU . .
H10A H 0.7863 0.669 0.601 0.254 Uiso 1 1 calc R . .
H10B H 0.8076 0.6131 0.6146 0.254 Uiso 1 1 calc R . .
H10C H 0.8088 0.7007 0.6331 0.254 Uiso 1 1 calc R . .
C11 C 0.7847(4) 0.4729(16) 0.8305(12) 0.082(8) Uani 1 1 d U . .
C12 C 0.7637(4) 0.4260(15) 0.8165(9) 0.123(9) Uani 1 1 d DU . .
C13 C 0.7703(5) 0.3396(15) 0.8152(13) 0.228(16) Uani 1 1 d DU . .
H13A H 0.7821 0.3344 0.7994 0.342 Uiso 1 1 calc R . .
H13B H 0.7573 0.3091 0.7998 0.342 Uiso 1 1 calc R . .
H13C H 0.7756 0.32 0.8455 0.342 Uiso 1 1 calc R . .
C14 C 0.7493(5) 0.447(2) 0.7696(9) 0.261(18) Uani 1 1 d DU . .
H14A H 0.7573 0.4337 0.7472 0.392 Uiso 1 1 calc R . .
H14B H 0.7462 0.5037 0.7683 0.392 Uiso 1 1 calc R . .
H14C H 0.7352 0.4185 0.764 0.392 Uiso 1 1 calc R . .
C15 C 0.7491(4) 0.4444(17) 0.8489(9) 0.176(13) Uani 1 1 d DU . .
H15A H 0.7358 0.4115 0.8418 0.263 Uiso 1 1 calc R . .
H15B H 0.7448 0.4996 0.8462 0.263 Uiso 1 1 calc R . .
H15C H 0.7575 0.4337 0.8792 0.263 Uiso 1 1 calc R . .
C16 C 0.8467(4) 0.4752(15) 0.8865(9) 0.060(6) Uani 1 1 d U . .
C17 C 0.8646(3) 0.4198(12) 0.9103(6) 0.075(6) Uani 1 1 d DU . .
C18 C 0.8551(4) 0.3367(12) 0.9000(8) 0.118(9) Uani 1 1 d DU . .
H18A H 0.8661 0.2982 0.9151 0.177 Uiso 1 1 calc R . .
H18B H 0.8518 0.3277 0.868 0.177 Uiso 1 1 calc R . .
H18C H 0.8415 0.3312 0.9103 0.177 Uiso 1 1 calc R . .
C19 C 0.8713(4) 0.4312(14) 0.9612(6) 0.107(8) Uani 1 1 d DU . .
H19A H 0.8827 0.3929 0.9744 0.161 Uiso 1 1 calc R . .
H19B H 0.8582 0.4239 0.9733 0.161 Uiso 1 1 calc R . .
H19C H 0.8772 0.4842 0.9681 0.161 Uiso 1 1 calc R . .
C20 C 0.8856(3) 0.4323(15) 0.8918(7) 0.114(9) Uani 1 1 d DU . .
H20A H 0.8974 0.3964 0.9067 0.171 Uiso 1 1 calc R . .
H20B H 0.8908 0.4864 0.8972 0.171 Uiso 1 1 calc R . .
H20C H 0.8818 0.4219 0.8599 0.171 Uiso 1 1 calc R . .
C21 C 0.8010(4) 0.6134(18) 0.9831(8) 0.063(6) Uani 1 1 d U . .
C22 C 0.7968(3) 0.5716(11) 1.0222(6) 0.063(6) Uani 1 1 d DU . .
C23 C 0.8196(3) 0.5494(12) 1.0522(7) 0.091(7) Uani 1 1 d DU . .
H23A H 0.8174 0.5235 1.0789 0.137 Uiso 1 1 calc R . .
H23B H 0.8285 0.5968 1.0605 0.137 Uiso 1 1 calc R . .
H23C H 0.8273 0.5138 1.0362 0.137 Uiso 1 1 calc R . .
C24 C 0.7836(4) 0.6282(12) 1.0448(7) 0.102(8) Uani 1 1 d DU . .
H24A H 0.7807 0.6032 1.0712 0.153 Uiso 1 1 calc R . .
H24B H 0.7694 0.6413 1.0242 0.153 Uiso 1 1 calc R . .
H24C H 0.7922 0.6761 1.0535 0.153 Uiso 1 1 calc R . .
C25 C 0.7827(3) 0.4963(11) 1.0065(7) 0.092(7) Uani 1 1 d DU . .
H25A H 0.7797 0.4694 1.0322 0.139 Uiso 1 1 calc R . .
H25B H 0.791 0.4613 0.9914 0.139 Uiso 1 1 calc R . .
H25C H 0.7686 0.511 0.986 0.139 Uiso 1 1 calc R . .
C26 C 0.7765(4) 0.7246(18) 0.8764(8) 0.065(7) Uani 1 1 d U . .
C27 C 0.7532(3) 0.7506(11) 0.8501(6) 0.077(6) Uani 1 1 d DU . .
C28 C 0.7505(3) 0.8407(10) 0.8474(7) 0.093(8) Uani 1 1 d DU . .
H28A H 0.7355 0.8539 0.8303 0.14 Uiso 1 1 calc R . .
H28B H 0.7615 0.8628 0.8327 0.14 Uiso 1 1 calc R . .
H28C H 0.7529 0.8623 0.8773 0.14 Uiso 1 1 calc R . .
C29 C 0.7371(3) 0.7149(13) 0.8760(7) 0.104(8) Uani 1 1 d DU . .
H29A H 0.7388 0.6579 0.877 0.155 Uiso 1 1 calc R . .
H29B H 0.7218 0.7286 0.8611 0.155 Uiso 1 1 calc R . .
H29C H 0.7407 0.7357 0.9062 0.155 Uiso 1 1 calc R . .
C30 C 0.7495(4) 0.7138(11) 0.8026(6) 0.089(7) Uani 1 1 d DU . .
H30A H 0.751 0.6568 0.8052 0.133 Uiso 1 1 calc R . .
H30B H 0.7606 0.7346 0.788 0.133 Uiso 1 1 calc R . .
H30C H 0.7346 0.7271 0.7851 0.133 Uiso 1 1 calc R . .
C31 C 0.8122(5) 0.918(2) 0.9947(8) 0.077(8) Uani 1 1 d U . .
C32 C 0.7955(3) 0.9712(12) 1.0143(6) 0.080(6) Uani 1 1 d DU . .
C33 C 0.7759(3) 1.0003(15) 0.9762(7) 0.115(9) Uani 1 1 d DU . .
H33A H 0.7818 1.0295 0.9545 0.173 Uiso 1 1 calc R . .
H33B H 0.7661 1.0344 0.9885 0.173 Uiso 1 1 calc R . .
H33C H 0.7673 0.9553 0.9617 0.173 Uiso 1 1 calc R . .
C34 C 0.7868(4) 0.9234(14) 1.0488(7) 0.136(10) Uani 1 1 d DU . .
H34A H 0.7765 0.9556 1.0606 0.203 Uiso 1 1 calc R . .
H34B H 0.7993 0.9078 1.073 0.203 Uiso 1 1 calc R . .
H34C H 0.7791 0.8767 1.0347 0.203 Uiso 1 1 calc R . .
C35 C 0.8081(4) 1.0456(14) 1.0377(8) 0.143(11) Uani 1 1 d DU . .
H35A H 0.8143 1.075 1.0164 0.214 Uiso 1 1 calc R . .
H35B H 0.8202 1.0292 1.0626 0.214 Uiso 1 1 calc R . .
H35C H 0.7977 1.0788 1.0485 0.214 Uiso 1 1 calc R . .
C36 C 0.8622(5) 0.7951(19) 1.0125(9) 0.076(8) Uani 1 1 d U . .
C37 C 0.8781(3) 0.7620(12) 1.0558(7) 0.086(7) Uani 1 1 d DU . .
C38 C 0.8800(3) 0.6724(11) 1.0528(7) 0.096(8) Uani 1 1 d DU . .
H38A H 0.8865 0.6591 1.0279 0.144 Uiso 1 1 calc R . .
H38B H 0.8653 0.6488 1.0482 0.144 Uiso 1 1 calc R . .
H38C H 0.8897 0.6524 1.0803 0.144 Uiso 1 1 calc R . .
C39 C 0.8679(4) 0.7834(16) 1.0950(7) 0.134(10) Uani 1 1 d DU . .
H39A H 0.8775 0.7635 1.1226 0.2 Uiso 1 1 calc R . .
H39B H 0.8531 0.7598 1.0905 0.2 Uiso 1 1 calc R . .
H39C H 0.8667 0.8404 1.0969 0.2 Uiso 1 1 calc R . .
C40 C 0.9020(3) 0.7985(14) 1.0645(8) 0.130(10) Uani 1 1 d DU . .
H40A H 0.9086 0.7859 1.0398 0.196 Uiso 1 1 calc R . .
H40B H 0.9113 0.7771 1.092 0.196 Uiso 1 1 calc R . .
H40C H 0.901 0.8555 1.0673 0.196 Uiso 1 1 calc R . .
C41 C 0.8829(4) 1.0658(15) 0.9731(11) 0.078(7) Uani 1 1 d U . .
C42 C 0.8955(4) 1.1165(13) 1.0135(8) 0.107(8) Uani 1 1 d DU . .
C43 C 0.8954(5) 1.1979(14) 0.9927(8) 0.188(15) Uani 1 1 d DU . .
H43A H 0.9027 1.2354 1.0154 0.282 Uiso 1 1 calc R . .
H43B H 0.8801 1.2143 0.98 0.282 Uiso 1 1 calc R . .
H43C H 0.9035 1.196 0.9693 0.282 Uiso 1 1 calc R . .
C44 C 0.9201(4) 1.0907(16) 1.0292(10) 0.181(13) Uani 1 1 d DU . .
H44A H 0.9209 1.0402 1.0445 0.271 Uiso 1 1 calc R . .
H44B H 0.9284 1.13 1.0496 0.271 Uiso 1 1 calc R . .
H44C H 0.9266 1.0856 1.0036 0.271 Uiso 1 1 calc R . .
C45 C 0.8853(5) 1.1120(18) 1.0545(9) 0.204(14) Uani 1 1 d DU . .
H45A H 0.8856 1.0577 1.0648 0.306 Uiso 1 1 calc R . .
H45B H 0.8698 1.1305 1.0462 0.306 Uiso 1 1 calc R . .
H45C H 0.8939 1.1449 1.0783 0.306 Uiso 1 1 calc R . .
C46 C 0.8328(5) 1.0352(18) 0.8765(10) 0.084(8) Uani 1 1 d U . .
C47 C 0.8125(4) 1.0875(13) 0.8524(7) 0.100(8) Uani 1 1 d DU . .
C48 C 0.8160(5) 1.1223(19) 0.8088(9) 0.207(15) Uani 1 1 d DU . .
H48A H 0.8298 1.1527 0.815 0.311 Uiso 1 1 calc R . .
H48B H 0.8035 1.1564 0.7956 0.311 Uiso 1 1 calc R . .
H48C H 0.817 1.0798 0.7882 0.311 Uiso 1 1 calc R . .
C49 C 0.7913(3) 1.0373(13) 0.8443(8) 0.106(8) Uani 1 1 d DU . .
H49A H 0.7901 1.0138 0.8723 0.159 Uiso 1 1 calc R . .
H49B H 0.7921 0.9959 0.823 0.159 Uiso 1 1 calc R . .
H49C H 0.7783 1.0702 0.8325 0.159 Uiso 1 1 calc R . .
C50 C 0.8101(5) 1.1574(15) 0.8843(9) 0.181(13) Uani 1 1 d DU . .
H50A H 0.8075 1.1363 0.9119 0.271 Uiso 1 1 calc R . .
H50B H 0.7975 1.1904 0.8699 0.271 Uiso 1 1 calc R . .
H50C H 0.8237 1.1887 0.8909 0.271 Uiso 1 1 calc R . .
C51 C 0.9068(4) 1.0865(19) 0.8266(10) 0.083(7) Uani 1 1 d U . .
C52 C 0.9166(4) 1.1700(13) 0.8194(8) 0.105(8) Uani 1 1 d DU . .
C53 C 0.9421(3) 1.1685(15) 0.8389(11) 0.186(14) Uani 1 1 d DU . .
H53A H 0.9484 1.2197 0.8347 0.279 Uiso 1 1 calc R . .
H53B H 0.9488 1.1284 0.8237 0.279 Uiso 1 1 calc R . .
H53C H 0.9453 1.1563 0.8705 0.279 Uiso 1 1 calc R . .
C54 C 0.9117(6) 1.1810(15) 0.7686(7) 0.185(13) Uani 1 1 d DU . .
H54A H 0.917 1.2325 0.7619 0.278 Uiso 1 1 calc R . .
H54B H 0.8956 1.1772 0.7559 0.278 Uiso 1 1 calc R . .
H54C H 0.9193 1.1402 0.7558 0.278 Uiso 1 1 calc R . .
C55 C 0.9063(4) 1.2392(13) 0.8406(8) 0.115(9) Uani 1 1 d DU . .
H55A H 0.9128 1.2887 0.8341 0.172 Uiso 1 1 calc R . .
H55B H 0.9094 1.2318 0.8727 0.172 Uiso 1 1 calc R . .
H55C H 0.8901 1.2404 0.8283 0.172 Uiso 1 1 calc R . .
C56 C 0.9252(4) 0.9160(18) 0.8960(11) 0.085(8) Uani 1 1 d U . .
C57 C 0.9461(4) 0.8939(14) 0.9364(8) 0.124(9) Uani 1 1 d DU . .
C58 C 0.9571(5) 0.8233(17) 0.9196(9) 0.210(16) Uani 1 1 d DU . .
H58A H 0.9697 0.8051 0.943 0.316 Uiso 1 1 calc R . .
H58B H 0.9624 0.8388 0.8937 0.316 Uiso 1 1 calc R . .
H58C H 0.9462 0.7811 0.9115 0.316 Uiso 1 1 calc R . .
C59 C 0.9618(4) 0.9654(15) 0.9450(9) 0.158(11) Uani 1 1 d DU . .
H59A H 0.9545 1.0088 0.9563 0.237 Uiso 1 1 calc R . .
H59B H 0.9654 0.9811 0.9173 0.237 Uiso 1 1 calc R . .
H59C H 0.9755 0.9516 0.9668 0.237 Uiso 1 1 calc R . .
C60 C 0.9385(4) 0.8753(18) 0.9796(8) 0.165(12) Uani 1 1 d DU . .
H60A H 0.9315 0.9218 0.9888 0.248 Uiso 1 1 calc R . .
H60B H 0.9514 0.8602 1.0031 0.248 Uiso 1 1 calc R . .
H60C H 0.9277 0.8322 0.9739 0.248 Uiso 1 1 calc R . .
C61 C 0.9279(5) 0.874(2) 0.7366(12) 0.114(10) Uani 1 1 d U . .
C62 C 0.9485(5) 0.8866(19) 0.7161(9) 0.171(11) Uani 1 1 d DU . .
C63 C 0.9701(5) 0.849(3) 0.7460(12) 0.34(2) Uani 1 1 d DU . .
H63A H 0.9688 0.7924 0.7452 0.507 Uiso 1 1 calc R . .
H63B H 0.972 0.8677 0.7766 0.507 Uiso 1 1 calc R . .
H63C H 0.983 0.8652 0.735 0.507 Uiso 1 1 calc R . .
C64 C 0.9471(5) 0.858(2) 0.6686(10) 0.238(17) Uani 1 1 d DU . .
H64A H 0.9353 0.8186 0.6604 0.357 Uiso 1 1 calc R . .
H64B H 0.9613 0.8343 0.667 0.357 Uiso 1 1 calc R . .
H64C H 0.9438 0.9021 0.648 0.357 Uiso 1 1 calc R . .
C65 C 0.9524(8) 0.9769(19) 0.7176(14) 0.33(2) Uani 1 1 d DU . .
H65A H 0.9479 0.9989 0.7432 0.49 Uiso 1 1 calc R . .
H65B H 0.9434 1.0005 0.6904 0.49 Uiso 1 1 calc R . .
H65C H 0.9682 0.9878 0.7201 0.49 Uiso 1 1 calc R . .
C66 C 0.8679(5) 0.912(2) 0.7117(10) 0.086(8) Uani 1 1 d U . .
C67 C 0.8507(4) 0.9708(14) 0.6860(8) 0.112(8) Uani 1 1 d DU . .
C68 C 0.8435(6) 1.0347(17) 0.7155(10) 0.230(16) Uani 1 1 d DU . .
H68A H 0.8368 1.0096 0.7374 0.345 Uiso 1 1 calc R . .
H68B H 0.8326 1.0698 0.6969 0.345 Uiso 1 1 calc R . .
H68C H 0.8565 1.0649 0.7307 0.345 Uiso 1 1 calc R . .
C69 C 0.8611(4) 1.0078(19) 0.6513(9) 0.190(14) Uani 1 1 d DU . .
H69A H 0.8504 1.044 0.633 0.285 Uiso 1 1 calc R . .
H69B H 0.865 0.9668 0.6325 0.285 Uiso 1 1 calc R . .
H69C H 0.8745 1.0364 0.6661 0.285 Uiso 1 1 calc R . .
C70 C 0.8289(4) 0.9254(13) 0.6632(7) 0.115(9) Uani 1 1 d DU . .
H70A H 0.8228 0.9001 0.6859 0.173 Uiso 1 1 calc R . .
H70B H 0.8324 0.8857 0.6432 0.173 Uiso 1 1 calc R . .
H70C H 0.818 0.9622 0.6463 0.173 Uiso 1 1 calc R . .
C71 C 0.8809(4) 0.641(2) 0.6607(9) 0.075(7) Uani 1 1 d U . .
C72 C 0.8816(3) 0.6188(11) 0.6119(7) 0.076(6) Uani 1 1 d DU . .
C73 C 0.8804(4) 0.5295(11) 0.6039(7) 0.093(7) Uani 1 1 d DU . .
H73A H 0.8814 0.5185 0.5735 0.139 Uiso 1 1 calc R . .
H73B H 0.8663 0.5094 0.6082 0.139 Uiso 1 1 calc R . .
H73C H 0.8928 0.5039 0.6248 0.139 Uiso 1 1 calc R . .
C74 C 0.8614(3) 0.6621(12) 0.5815(7) 0.090(7) Uani 1 1 d DU . .
H74A H 0.8616 0.6542 0.5504 0.136 Uiso 1 1 calc R . .
H74B H 0.8624 0.7182 0.5883 0.136 Uiso 1 1 calc R . .
H74C H 0.8476 0.6413 0.5867 0.136 Uiso 1 1 calc R . .
C75 C 0.9038(3) 0.6523(12) 0.6047(7) 0.092(7) Uani 1 1 d DU . .
H75A H 0.9047 0.6422 0.5742 0.138 Uiso 1 1 calc R . .
H75B H 0.9163 0.6269 0.6253 0.138 Uiso 1 1 calc R . .
H75C H 0.9043 0.7088 0.6102 0.138 Uiso 1 1 calc R . .
C76 C 0.9098(5) 0.616(2) 0.7852(8) 0.078(8) Uani 1 1 d U . .
C77 C 0.9302(4) 0.5924(16) 0.8236(8) 0.079(7) Uani 1 1 d U B .
C78 C 0.9292(4) 0.5203(17) 0.8445(8) 0.098(8) Uani 1 1 d U . .
H78 H 0.9174 0.4845 0.8335 0.117 Uiso 1 1 calc R A 1
C79 C 0.9462(4) 0.5026(17) 0.8824(8) 0.106(8) Uani 0.5 1 d PU B 1
H79 H 0.946 0.4534 0.8964 0.128 Uiso 0.5 1 calc PR B 1
N79 N 0.9462(4) 0.5026(17) 0.8824(8) 0.106(8) Uani 0.5 1 d P B 2
N80 N 0.9632(4) 0.5554(17) 0.8996(7) 0.097(7) Uani 1 1 d . . .
C81 C 0.9635(4) 0.6223(16) 0.8772(9) 0.105(8) Uani 0.5 1 d PU B 2
H81 H 0.9756 0.6571 0.8875 0.126 Uiso 0.5 1 calc PR B 2
N81 N 0.9635(4) 0.6223(16) 0.8772(9) 0.105(8) Uani 0.5 1 d P B 1
C82 C 0.9480(4) 0.6429(17) 0.8414(8) 0.100(8) Uani 1 1 d U . .
H82 H 0.949 0.6921 0.8278 0.12 Uiso 1 1 calc R B 1
C91 C 0.8077(4) 0.8543(15) 0.7746(7) 0.098(8) Uani 1 1 d U . .
H91A H 0.8002 0.8614 0.7433 0.147 Uiso 1 1 calc R . .
H91B H 0.8125 0.9053 0.7879 0.147 Uiso 1 1 calc R . .
H91C H 0.7973 0.8304 0.7901 0.147 Uiso 1 1 calc R . .
C92 C 0.8275(4) 0.8023(17) 0.7784(7) 0.099(8) Uani 1 1 d U . .
H92A H 0.8378 0.8266 0.7626 0.119 Uiso 1 1 calc R . .
H92B H 0.8226 0.7515 0.764 0.119 Uiso 1 1 calc R . .
C93 C 0.8398(4) 0.7879(14) 0.8275(7) 0.077(7) Uani 1 1 d U . .
H93A H 0.8435 0.8392 0.8422 0.092 Uiso 1 1 calc R . .
H93B H 0.8296 0.7606 0.8425 0.092 Uiso 1 1 calc R . .
N94 N 0.8600(3) 0.7428(11) 0.8337(6) 0.086(6) Uani 1 1 d . . .
H94A H 0.8695 0.7694 0.8205 0.104 Uiso 1 1 calc R . .
H94B H 0.8565 0.6964 0.8186 0.104 Uiso 1 1 calc R . .
C95 C 0.8722(4) 0.7239(15) 0.8799(8) 0.094(8) Uani 1 1 d U . .
H95A H 0.8622 0.6932 0.894 0.113 Uiso 1 1 calc R . .
H95B H 0.8757 0.7735 0.8966 0.113 Uiso 1 1 calc R . .
C96 C 0.8938(4) 0.6781(15) 0.8843(8) 0.099(8) Uani 1 1 d U . .
H96A H 0.9042 0.7104 0.8723 0.119 Uiso 1 1 calc R . .
H96B H 0.8905 0.6303 0.866 0.119 Uiso 1 1 calc R . .
C97 C 0.9054(4) 0.6541(13) 0.9328(7) 0.103(9) Uani 1 1 d U . .
H97A H 0.919 0.625 0.933 0.154 Uiso 1 1 calc R . .
H97B H 0.8953 0.621 0.9447 0.154 Uiso 1 1 calc R . .
H97C H 0.909 0.7011 0.9511 0.154 Uiso 1 1 calc R . .
C1A C 0.9697(5) 0.536(2) 1.0387(13) 0.114(9) Uani 1 1 d U B .
C2A C 0.9514(6) 0.554(2) 1.0652(12) 0.142(10) Uani 1 1 d U . .
C3A C 0.9559(5) 0.514(2) 1.1111(10) 0.191(14) Uani 1 1 d U . .
H3A1 H 0.9563 0.4573 1.1076 0.287 Uiso 1 1 calc R . .
H3A2 H 0.9439 0.5278 1.1255 0.287 Uiso 1 1 calc R . .
H3A3 H 0.9701 0.5325 1.1294 0.287 Uiso 1 1 calc R . .
C4A C 0.9491(6) 0.644(2) 1.0634(11) 0.176(12) Uani 1 1 d U . .
H4A1 H 0.9376 0.6599 1.0784 0.264 Uiso 1 1 calc R . .
H4A2 H 0.9449 0.661 1.0324 0.264 Uiso 1 1 calc R . .
H4A3 H 0.9633 0.6678 1.0782 0.264 Uiso 1 1 calc R . .
C5A C 0.9286(4) 0.5177(18) 1.0352(10) 0.140(10) Uani 1 1 d U . .
H5A1 H 0.9294 0.4604 1.0362 0.21 Uiso 1 1 calc R . .
H5A2 H 0.9266 0.5353 1.0045 0.21 Uiso 1 1 calc R . .
H5A3 H 0.916 0.5354 1.0466 0.21 Uiso 1 1 calc R . .
C6A C 1.0164(5) 0.639(2) 1.0082(12) 0.119(9) Uani 1 1 d U . .
C7A C 1.0269(5) 0.726(2) 1.0142(13) 0.145(11) Uani 1 1 d U . .
C8A C 1.0229(5) 0.7628(19) 0.9690(12) 0.191(14) Uani 1 1 d U . .
H8A1 H 1.0069 0.7654 0.9558 0.286 Uiso 1 1 calc R . .
H8A2 H 1.0301 0.7313 0.9501 0.286 Uiso 1 1 calc R . .
H8A3 H 1.0291 0.8157 0.9718 0.286 Uiso 1 1 calc R . .
C9A C 1.0112(6) 0.7729(19) 1.0397(12) 0.189(12) Uani 1 1 d U . .
H9A1 H 0.9964 0.7797 1.0198 0.284 Uiso 1 1 calc R . .
H9A2 H 1.0177 0.8244 1.0487 0.284 Uiso 1 1 calc R . .
H9A3 H 1.0099 0.7435 1.0659 0.284 Uiso 1 1 calc R . .
C10A C 1.0501(5) 0.719(2) 1.0458(12) 0.207(16) Uani 1 1 d U . .
H10D H 1.0487 0.6959 1.0739 0.311 Uiso 1 1 calc R . .
H10E H 1.0568 0.7708 1.0512 0.311 Uiso 1 1 calc R . .
H10F H 1.0595 0.6851 1.0325 0.311 Uiso 1 1 calc R . .
Cr1 Cr 0.86184(5) 0.58507(19) 0.73733(10) 0.0618(11) Uani 0.5 1 d P . .
Ni1 Ni 0.86184(5) 0.58507(19) 0.73733(10) 0.0618(11) Uani 0.5 1 d P . .
Cr2 Cr 0.82249(6) 0.5345(2) 0.79412(11) 0.0694(12) Uani 1 1 d . . .
Cr3 Cr 0.81106(6) 0.5923(2) 0.89262(11) 0.0673(12) Uani 1 1 d . . .
Cr4 Cr 0.81638(6) 0.7671(2) 0.95038(12) 0.0707(13) Uani 1 1 d . . .
Cr5 Cr 0.84994(6) 0.9285(2) 0.95225(12) 0.0737(13) Uani 1 1 d . . .
Cr6 Cr 0.88158(7) 1.0019(2) 0.88424(13) 0.0831(14) Uani 1 1 d . . .
Cr7 Cr 0.90303(6) 0.9191(2) 0.80225(12) 0.0782(13) Uani 1 1 d . . .
Cr8 Cr 0.89006(6) 0.7595(2) 0.73209(11) 0.0868(13) Uani 0.5 1 d P . .
Ni8 Ni 0.89006(6) 0.7595(2) 0.73209(11) 0.0868(13) Uani 0.5 1 d P . .
Cu1A Cu 0.98639(5) 0.5217(2) 0.96183(10) 0.0907(12) Uani 1 1 d . . .
F1 F 0.84994(17) 0.5872(6) 0.7942(3) 0.064(3) Uani 1 1 d . . .
F2 F 0.81734(17) 0.6167(6) 0.8358(3) 0.067(3) Uani 1 1 d . . .
F3 F 0.82817(17) 0.6867(6) 0.9177(3) 0.065(3) Uani 1 1 d . . .
F4 F 0.83113(16) 0.8446(6) 0.9214(3) 0.060(3) Uani 1 1 d . . .
F5 F 0.86999(18) 0.9147(6) 0.9136(3) 0.068(3) Uani 1 1 d . . .
F6 F 0.87895(18) 0.9362(7) 0.8315(3) 0.071(4) Uani 1 1 d . . .
F7 F 0.89367(17) 0.8112(7) 0.7924(3) 0.069(3) Uani 1 1 d . . .
F8 F 0.86534(18) 0.7028(6) 0.7460(3) 0.069(3) Uani 1 1 d . . .
O1 O 0.8584(3) 0.4673(9) 0.7329(5) 0.067(5) Uani 1 1 d . . .
O2 O 0.8263(2) 0.4479(8) 0.7538(5) 0.067(4) Uani 1 1 d . . .
O3 O 0.8300(3) 0.6021(9) 0.6988(5) 0.076(5) Uani 1 1 d . . .
O4 O 0.8057(2) 0.5988(9) 0.7425(5) 0.070(5) Uani 1 1 d . . .
O5 O 0.7933(2) 0.4852(9) 0.7971(5) 0.077(5) Uani 1 1 d . . .
O6 O 0.7927(2) 0.4991(8) 0.8697(6) 0.069(5) Uani 1 1 d . . .
O7 O 0.8392(2) 0.4703(8) 0.8447(5) 0.068(4) Uani 1 1 d . . .
O8 O 0.8390(2) 0.5269(9) 0.9101(5) 0.068(4) Uani 1 1 d . . .
O9 O 0.8053(2) 0.5702(9) 0.9517(5) 0.066(4) Uani 1 1 d . . .
O10 O 0.8016(2) 0.6878(10) 0.9810(4) 0.070(4) Uani 1 1 d . . .
O11 O 0.7832(2) 0.6558(10) 0.8736(5) 0.067(4) Uani 1 1 d . . .
O12 O 0.7889(2) 0.7771(9) 0.9010(5) 0.073(5) Uani 1 1 d . . .
O13 O 0.8034(3) 0.8508(11) 0.9818(5) 0.086(5) Uani 1 1 d . . .
O14 O 0.8304(3) 0.9445(9) 0.9919(5) 0.078(5) Uani 1 1 d . . .
O15 O 0.8434(3) 0.7569(9) 1.0009(5) 0.075(5) Uani 1 1 d . . .
O16 O 0.8677(3) 0.8530(11) 0.9945(5) 0.087(6) Uani 1 1 d . . .
O17 O 0.8697(3) 1.0134(10) 0.9865(5) 0.081(5) Uani 1 1 d . . .
O18 O 0.8853(3) 1.0708(10) 0.9356(6) 0.102(7) Uani 1 1 d . . .
O19 O 0.8322(3) 1.0048(9) 0.9106(6) 0.074(5) Uani 1 1 d . . .
O20 O 0.8494(3) 1.0381(9) 0.8592(5) 0.088(5) Uani 1 1 d . . .
O21 O 0.8933(3) 1.0908(9) 0.8530(6) 0.100(6) Uani 1 1 d . . .
O22 O 0.9138(3) 1.0274(9) 0.8135(6) 0.086(5) Uani 1 1 d . . .
O23 O 0.9120(3) 0.9657(11) 0.9095(5) 0.090(5) Uani 1 1 d . . .
O24 O 0.9236(3) 0.8861(10) 0.8601(6) 0.093(6) Uani 1 1 d . . .
O25 O 0.9284(3) 0.9053(11) 0.7752(7) 0.117(7) Uani 1 1 d . . .
O26 O 0.9146(3) 0.8213(9) 0.7169(5) 0.085(5) Uani 1 1 d . . .
O27 O 0.8819(3) 0.9505(10) 0.7444(6) 0.092(5) Uani 1 1 d . . .
O28 O 0.8687(3) 0.8471(10) 0.7055(5) 0.080(6) Uani 1 1 d . . .
O29 O 0.8861(3) 0.7108(10) 0.6740(5) 0.083(5) Uani 1 1 d . . .
O30 O 0.8732(2) 0.5872(10) 0.6826(5) 0.075(5) Uani 1 1 d . . .
O31 O 0.9122(2) 0.6789(10) 0.7646(5) 0.077(5) Uani 1 1 d . . .
O32 O 0.8927(3) 0.5706(9) 0.7780(5) 0.077(5) Uani 1 1 d . . .
O1A O 0.9660(3) 0.5475(12) 0.9995(7) 0.106(6) Uani 1 1 d . . .
O2A O 0.9883(3) 0.5114(13) 1.0638(6) 0.134(8) Uani 1 1 d . . .
O3A O 0.9768(3) 0.4112(11) 0.9606(7) 0.123(7) Uani 1 1 d . . .
O4A O 0.9999(3) 0.6286(10) 0.9739(6) 0.112(6) Uani 1 1 d . . .

loop_
_atom_site_aniso_label
_atom_site_aniso_U_11
_atom_site_aniso_U_22
_atom_site_aniso_U_33
_atom_site_aniso_U_23
_atom_site_aniso_U_13
_atom_site_aniso_U_12
C1 0.077(19) 0.073(16) 0.036(14) -0.002(12) -0.007(14) 0.036(16)
C2 0.135(19) 0.062(16) 0.071(16) -0.009(12) 0.023(13) 0.025(16)
C3 0.38(4) 0.070(19) 0.20(3) -0.009(19) 0.17(3) 0.01(2)
C4 0.21(3) 0.12(2) 0.116(19) -0.071(17) -0.030(19) 0.02(2)
C5 0.19(2) 0.08(2) 0.19(3) -0.049(19) 0.065(19) 0.046(19)
C6 0.080(19) 0.065(17) 0.10(2) 0.008(16) -0.005(16) 0.030(15)
C7 0.082(18) 0.089(17) 0.120(19) 0.034(15) 0.010(13) 0.045(13)
C8 0.18(3) 0.23(3) 0.09(2) -0.06(2) -0.051(16) 0.16(2)
C9 0.15(3) 0.13(2) 0.16(3) -0.031(19) -0.05(2) 0.006(17)
C10 0.14(3) 0.24(3) 0.12(2) 0.08(2) 0.012(17) 0.08(2)
C11 0.050(15) 0.091(19) 0.12(2) -0.011(19) 0.052(16) -0.012(13)
C12 0.075(18) 0.15(2) 0.17(2) -0.03(2) 0.067(14) -0.063(17)
C13 0.16(3) 0.14(2) 0.46(5) -0.05(3) 0.20(3) -0.09(2)
C14 0.12(3) 0.43(5) 0.21(3) 0.01(3) -0.01(2) -0.13(3)
C15 0.09(2) 0.22(3) 0.24(3) -0.11(3) 0.10(2) -0.11(2)
C16 0.043(13) 0.085(17) 0.052(16) -0.014(14) 0.009(12) 0.005(12)
C17 0.048(14) 0.100(16) 0.077(13) -0.001(14) 0.015(12) 0.031(12)
C18 0.11(2) 0.106(16) 0.12(2) 0.019(16) -0.003(17) 0.018(15)
C19 0.085(18) 0.15(2) 0.074(13) 0.029(15) -0.002(13) 0.030(17)
C20 0.053(14) 0.18(3) 0.110(19) -0.016(18) 0.014(13) 0.024(15)
C21 0.069(16) 0.070(18) 0.057(16) 0.005(14) 0.026(12) -0.002(15)
C22 0.058(13) 0.090(16) 0.050(14) 0.019(11) 0.027(10) -0.005(11)
C23 0.082(15) 0.11(2) 0.083(17) 0.029(14) 0.025(12) 0.003(13)
C24 0.12(2) 0.118(19) 0.093(19) 0.021(14) 0.071(16) 0.005(15)
C25 0.108(18) 0.100(17) 0.078(18) 0.026(13) 0.040(14) -0.031(14)
C26 0.050(13) 0.066(18) 0.088(17) 0.000(15) 0.032(12) 0.002(15)
C27 0.057(13) 0.080(14) 0.084(15) 0.018(13) -0.003(12) -0.016(14)
C28 0.074(16) 0.089(14) 0.092(18) -0.004(13) -0.027(14) -0.007(14)
C29 0.035(13) 0.14(2) 0.134(19) 0.020(17) 0.010(13) -0.019(15)
C30 0.090(18) 0.062(16) 0.103(15) 0.014(13) 0.001(13) 0.002(14)
C31 0.09(2) 0.11(2) 0.043(15) -0.013(15) 0.032(13) 0.021(17)
C32 0.079(16) 0.102(18) 0.060(15) -0.003(12) 0.023(10) 0.019(12)
C33 0.056(15) 0.19(3) 0.106(19) 0.026(17) 0.026(12) 0.019(15)
C34 0.18(3) 0.17(2) 0.09(2) 0.012(16) 0.103(19) 0.033(19)
C35 0.12(2) 0.14(2) 0.15(3) -0.062(18) 0.016(18) 0.010(17)
C36 0.058(16) 0.09(2) 0.078(16) -0.028(15) 0.012(14) 0.029(17)
C37 0.079(15) 0.086(15) 0.086(16) -0.033(15) 0.007(12) 0.000(14)
C38 0.073(17) 0.103(15) 0.11(2) 0.009(15) 0.014(14) 0.014(14)
C39 0.12(2) 0.20(3) 0.067(16) -0.036(18) 0.006(14) 0.03(2)
C40 0.086(15) 0.14(2) 0.14(2) 0.02(2) -0.022(14) -0.018(16)
C41 0.050(15) 0.072(17) 0.12(2) -0.011(16) 0.029(15) -0.025(14)
C42 0.102(16) 0.091(16) 0.13(2) -0.039(15) 0.041(15) -0.037(16)
C43 0.33(4) 0.089(17) 0.09(2) -0.009(16) -0.06(2) -0.04(2)
C44 0.140(19) 0.17(3) 0.18(3) -0.06(2) -0.062(18) 0.00(2)
C45 0.26(3) 0.22(3) 0.14(2) -0.09(2) 0.07(2) -0.15(3)
C46 0.080(17) 0.11(2) 0.059(19) -0.026(15) 0.011(16) 0.016(15)
C47 0.102(17) 0.094(19) 0.093(18) 0.016(13) 0.002(16) -0.009(13)
C48 0.14(3) 0.28(4) 0.18(3) 0.15(2) 0.02(2) 0.00(3)
C49 0.077(15) 0.12(2) 0.11(2) 0.004(16) 0.005(15) 0.010(14)
C50 0.13(3) 0.12(2) 0.25(3) -0.05(2) -0.03(2) 0.042(18)
C51 0.053(16) 0.100(18) 0.12(2) -0.007(17) 0.061(15) 0.003(15)
C52 0.108(16) 0.084(17) 0.135(17) 0.004(16) 0.051(17) 0.002(15)
C53 0.088(15) 0.10(2) 0.37(4) -0.06(3) 0.06(2) -0.015(16)
C54 0.35(4) 0.09(2) 0.137(18) -0.003(18) 0.12(2) 0.02(3)
C55 0.112(19) 0.088(18) 0.16(2) -0.038(17) 0.061(19) -0.015(15)
C56 0.047(16) 0.11(2) 0.09(2) 0.004(18) 0.004(14) -0.006(14)
C57 0.079(18) 0.16(2) 0.12(2) 0.000(19) 0.005(14) 0.044(14)
C58 0.15(3) 0.26(3) 0.16(3) -0.07(3) -0.08(2) 0.15(2)
C59 0.066(19) 0.26(3) 0.14(2) -0.03(2) -0.009(17) -0.024(18)
C60 0.15(3) 0.22(3) 0.11(2) 0.04(2) -0.015(17) 0.02(2)
C61 0.073(18) 0.16(3) 0.13(2) -0.01(2) 0.053(18) -0.012(19)
C62 0.13(2) 0.25(3) 0.17(2) -0.05(2) 0.086(19) -0.07(2)
C63 0.08(2) 0.65(6) 0.31(4) 0.04(5) 0.10(2) -0.01(3)
C64 0.19(3) 0.37(4) 0.21(3) -0.13(3) 0.15(2) -0.09(3)
C65 0.48(5) 0.26(3) 0.38(5) -0.11(3) 0.38(4) -0.18(3)
C66 0.075(17) 0.10(2) 0.08(2) 0.002(18) 0.014(14) -0.017(18)
C67 0.102(19) 0.12(2) 0.11(2) 0.017(14) 0.017(14) 0.002(15)
C68 0.29(4) 0.15(3) 0.21(3) -0.02(2) -0.02(3) 0.10(3)
C69 0.15(3) 0.23(3) 0.16(3) 0.11(2) -0.014(19) -0.06(2)
C70 0.100(17) 0.15(2) 0.09(2) 0.056(16) 0.003(15) 0.005(15)
C71 0.063(17) 0.11(2) 0.061(14) 0.004(16) 0.027(13) 0.020(17)
C72 0.065(13) 0.098(15) 0.074(14) -0.013(14) 0.031(12) 0.000(13)
C73 0.095(18) 0.106(15) 0.092(18) -0.017(15) 0.051(15) 0.002(15)
C74 0.090(15) 0.13(2) 0.060(15) 0.010(14) 0.031(12) 0.001(15)
C75 0.095(15) 0.105(19) 0.083(17) 0.009(15) 0.037(14) 0.003(14)
C76 0.075(17) 0.12(2) 0.035(15) -0.005(14) 0.015(12) 0.008(18)
C77 0.061(14) 0.117(18) 0.061(15) 0.020(12) 0.017(11) 0.005(13)
C78 0.086(16) 0.139(19) 0.062(16) 0.031(14) 0.007(12) -0.009(15)
C79 0.083(17) 0.17(2) 0.062(16) 0.016(15) 0.014(13) 0.003(17)
N79 0.083(17) 0.17(2) 0.062(16) 0.016(15) 0.014(13) 0.003(17)
N80 0.068(16) 0.14(2) 0.068(16) 0.007(15) -0.009(13) 0.017(16)
C81 0.087(17) 0.12(2) 0.095(19) 0.040(16) -0.007(12) 0.011(16)
N81 0.087(17) 0.12(2) 0.095(19) 0.040(16) -0.007(12) 0.011(16)
C82 0.071(16) 0.139(19) 0.083(17) 0.028(16) 0.004(12) -0.009(14)
C91 0.065(16) 0.15(2) 0.080(17) -0.003(16) 0.022(14) -0.007(14)
C92 0.064(16) 0.17(2) 0.077(15) 0.004(17) 0.034(13) 0.001(14)
C93 0.044(15) 0.100(19) 0.085(16) -0.016(14) 0.012(12) -0.028(14)
N94 0.071(15) 0.121(18) 0.067(15) 0.031(12) 0.017(12) 0.020(13)
C95 0.073(16) 0.13(2) 0.085(18) -0.032(16) 0.023(15) -0.010(14)
C96 0.096(18) 0.12(2) 0.085(15) 0.001(15) 0.022(15) 0.011(15)
C97 0.15(2) 0.083(18) 0.072(16) 0.017(14) 0.012(15) -0.019(16)
C1A 0.065(18) 0.16(2) 0.13(2) 0.01(2) 0.053(19) 0.021(19)
C2A 0.098(18) 0.22(2) 0.13(2) 0.02(2) 0.059(16) 0.04(2)
C3A 0.15(3) 0.35(4) 0.11(2) 0.04(2) 0.075(18) 0.05(3)
C4A 0.15(3) 0.22(2) 0.17(3) -0.03(2) 0.07(2) 0.05(2)
C5A 0.067(16) 0.21(3) 0.15(2) 0.05(2) 0.057(15) 0.027(18)
C6A 0.09(2) 0.13(2) 0.12(3) 0.04(2) -0.001(19) -0.006(17)
C7A 0.088(18) 0.15(2) 0.17(2) 0.04(2) -0.033(17) -0.022(18)
C8A 0.14(3) 0.19(3) 0.22(3) 0.09(2) -0.01(2) -0.05(2)
C9A 0.17(3) 0.13(3) 0.25(3) 0.02(2) 0.02(3) -0.02(2)
C10A 0.093(19) 0.21(3) 0.27(4) 0.11(3) -0.05(2) -0.057(19)
Cr1 0.055(2) 0.082(3) 0.050(2) 0.0025(18) 0.0153(16) -0.0010(19)
Ni1 0.055(2) 0.082(3) 0.050(2) 0.0025(18) 0.0153(16) -0.0010(19)
Cr2 0.065(3) 0.093(3) 0.052(2) -0.004(2) 0.017(2) -0.001(2)
Cr3 0.063(3) 0.083(3) 0.059(3) 0.002(2) 0.021(2) -0.005(2)
Cr4 0.066(3) 0.087(3) 0.064(3) -0.008(2) 0.024(2) -0.003(2)
Cr5 0.070(3) 0.084(3) 0.071(3) -0.005(2) 0.024(2) -0.008(2)
Cr6 0.080(3) 0.095(3) 0.082(3) -0.002(3) 0.035(2) -0.011(3)
Cr7 0.075(3) 0.096(3) 0.072(3) -0.005(2) 0.035(2) -0.010(2)
Cr8 0.089(3) 0.105(3) 0.070(3) -0.005(2) 0.026(2) -0.009(2)
Ni8 0.089(3) 0.105(3) 0.070(3) -0.005(2) 0.026(2) -0.009(2)
Cu1A 0.061(2) 0.132(3) 0.077(2) 0.004(2) 0.0131(17) -0.001(2)
F1 0.055(7) 0.077(9) 0.064(8) -0.001(6) 0.024(6) -0.006(6)
F2 0.071(8) 0.089(9) 0.040(7) -0.009(6) 0.011(6) -0.010(7)
F3 0.065(8) 0.069(8) 0.066(8) -0.001(6) 0.024(6) -0.017(7)
F4 0.049(7) 0.073(8) 0.064(8) -0.004(6) 0.025(6) -0.008(6)
F5 0.071(8) 0.083(9) 0.057(8) -0.011(6) 0.027(6) 0.008(7)
F6 0.066(8) 0.094(9) 0.058(8) -0.002(7) 0.023(6) 0.000(7)
F7 0.066(8) 0.087(9) 0.062(8) 0.004(7) 0.031(6) -0.003(7)
F8 0.076(8) 0.070(8) 0.060(8) -0.007(6) 0.013(6) -0.011(7)
O1 0.065(11) 0.079(13) 0.062(11) 0.003(8) 0.026(9) -0.018(9)
O2 0.056(10) 0.072(11) 0.075(11) -0.005(9) 0.018(9) 0.001(9)
O3 0.081(12) 0.070(11) 0.071(11) -0.007(8) 0.005(10) 0.012(10)
O4 0.072(11) 0.101(13) 0.032(9) 0.007(9) 0.001(8) 0.006(9)
O5 0.061(11) 0.102(13) 0.078(12) 0.000(9) 0.035(9) -0.001(9)
O6 0.050(10) 0.070(11) 0.091(13) -0.009(10) 0.025(9) -0.007(8)
O7 0.074(11) 0.061(10) 0.074(12) 0.003(9) 0.028(9) 0.003(8)
O8 0.054(10) 0.093(12) 0.058(11) 0.023(9) 0.013(8) 0.014(9)
O9 0.056(10) 0.078(12) 0.074(11) -0.002(9) 0.037(9) -0.008(8)
O10 0.083(11) 0.070(11) 0.066(11) 0.006(9) 0.035(8) -0.004(10)
O11 0.041(9) 0.084(13) 0.077(11) -0.008(10) 0.014(8) 0.006(9)
O12 0.055(10) 0.080(12) 0.084(12) 0.005(9) 0.018(9) 0.002(9)
O13 0.094(13) 0.097(14) 0.080(12) -0.001(11) 0.045(10) 0.004(12)
O14 0.068(11) 0.098(13) 0.082(12) -0.023(9) 0.048(10) -0.022(10)
O15 0.073(11) 0.094(13) 0.062(11) 0.000(9) 0.021(9) -0.015(10)
O16 0.081(13) 0.105(15) 0.065(12) 0.019(10) -0.001(9) -0.007(12)
O17 0.087(12) 0.094(13) 0.063(11) -0.027(9) 0.021(9) 0.001(11)
O18 0.142(17) 0.109(14) 0.079(13) -0.027(12) 0.074(13) -0.042(12)
O19 0.071(11) 0.087(13) 0.066(12) -0.003(10) 0.020(10) -0.010(9)
O20 0.104(14) 0.085(12) 0.093(13) 0.012(10) 0.058(11) 0.016(11)
O21 0.113(14) 0.072(12) 0.125(15) -0.011(10) 0.050(13) -0.008(11)
O22 0.099(14) 0.056(12) 0.114(14) -0.016(10) 0.049(11) -0.018(11)
O23 0.090(14) 0.110(15) 0.077(12) 0.005(10) 0.035(10) -0.027(12)
O24 0.079(12) 0.133(16) 0.068(12) -0.031(11) 0.016(10) 0.020(11)
O25 0.117(15) 0.138(17) 0.125(16) -0.039(13) 0.084(14) -0.024(12)
O26 0.091(13) 0.081(13) 0.103(14) 0.003(10) 0.063(11) -0.018(10)
O27 0.118(14) 0.092(13) 0.075(13) 0.023(10) 0.041(11) -0.001(11)
O28 0.102(13) 0.054(11) 0.075(12) 0.014(10) 0.006(9) -0.002(12)
O29 0.124(14) 0.086(13) 0.051(11) -0.015(9) 0.042(9) -0.015(12)
O30 0.077(12) 0.096(13) 0.051(11) -0.010(9) 0.012(9) -0.003(10)
O31 0.057(10) 0.100(14) 0.079(12) 0.007(10) 0.029(9) -0.005(10)
O32 0.063(11) 0.094(13) 0.076(12) 0.005(9) 0.021(9) 0.003(10)
O1A 0.067(12) 0.169(18) 0.090(14) 0.010(14) 0.035(12) 0.036(11)
O2A 0.069(13) 0.25(2) 0.078(13) 0.007(13) 0.005(11) 0.043(14)
O3A 0.114(15) 0.105(16) 0.125(17) 0.010(12) -0.024(13) -0.035(13)
O4A 0.097(14) 0.118(15) 0.102(14) 0.021(12) -0.014(12) -0.017(12)

loop_
_atom_type_symbol
_atom_type_description
_atom_type_scat_dispersion_real
_atom_type_scat_dispersion_imag
_atom_type_scat_source
C C 0.0033 0.0016 'International Tables Vol C Tables 4.2.6.8 and 6.1.1.4'
H H 0 0 'International Tables Vol C Tables 4.2.6.8 and 6.1.1.4'
O O 0.0106 0.006 'International Tables Vol C Tables 4.2.6.8 and 6.1.1.4'
Cr Cr 0.3209 0.6236 'International Tables Vol C Tables 4.2.6.8 and 6.1.1.4'
F F 0.0171 0.0103 'International Tables Vol C Tables 4.2.6.8 and 6.1.1.4'
N N 0.0061 0.0033 'International Tables Vol C Tables 4.2.6.8 and 6.1.1.4'
Ni Ni 0.3393 1.1124 'International Tables Vol C Tables 4.2.6.8 and 6.1.1.4'
Cu Cu 0.3201 1.2651 'International Tables Vol C Tables 4.2.6.8 and 6.1.1.4'

loop_
_geom_angle_atom_site_label_1
_geom_angle_atom_site_label_2
_geom_angle_atom_site_label_3
_geom_angle
_geom_angle_site_symmetry_1
_geom_angle_site_symmetry_3
O1 C1 O2 125(2) . .
O1 C1 C2 119(2) . .
O2 C1 C2 116(3) . .
C3 C2 C4 108.3(17) . .
C3 C2 C1 110(2) . .
C4 C2 C1 106.0(16) . .
C3 C2 C5 113.9(17) . .
C4 C2 C5 106.2(16) . .
C1 C2 C5 112(2) . .
C2 C3 H3A 109.4 . .
C2 C3 H3B 109.5 . .
H3A C3 H3B 109.5 . .
C2 C3 H3C 109.5 . .
H3A C3 H3C 109.5 . .
H3B C3 H3C 109.5 . .
C2 C4 H4A 109.5 . .
C2 C4 H4B 109.5 . .
H4A C4 H4B 109.5 . .
C2 C4 H4C 109.5 . .
H4A C4 H4C 109.5 . .
H4B C4 H4C 109.5 . .
C2 C5 H5A 109.5 . .
C2 C5 H5B 109.5 . .
H5A C5 H5B 109.5 . .
C2 C5 H5C 109.5 . .
H5A C5 H5C 109.5 . .
H5B C5 H5C 109.5 . .
O3 C6 O4 124(3) . .
O3 C6 C7 119(3) . .
O4 C6 C7 117(3) . .
C6 C7 C8 108(2) . .
C6 C7 C10 112(2) . .
C8 C7 C10 111.4(16) . .
C6 C7 C9 108.1(18) . .
C8 C7 C9 111.9(17) . .
C10 C7 C9 104.9(17) . .
C7 C8 H8A 109.5 . .
C7 C8 H8B 109.5 . .
H8A C8 H8B 109.5 . .
C7 C8 H8C 109.5 . .
H8A C8 H8C 109.5 . .
H8B C8 H8C 109.5 . .
C7 C9 H9A 109.5 . .
C7 C9 H9B 109.5 . .
H9A C9 H9B 109.5 . .
C7 C9 H9C 109.4 . .
H9A C9 H9C 109.5 . .
H9B C9 H9C 109.5 . .
C7 C10 H10A 109.5 . .
C7 C10 H10B 109.5 . .
H10A C10 H10B 109.5 . .
C7 C10 H10C 109.5 . .
H10A C10 H10C 109.5 . .
H10B C10 H10C 109.5 . .
O6 C11 O5 125(2) . .
O6 C11 C12 125(3) . .
O5 C11 C12 110(3) . .
C11 C12 C13 108(2) . .
C11 C12 C15 108(2) . .
C13 C12 C15 114.4(18) . .
C11 C12 C14 114(2) . .
C13 C12 C14 107.3(18) . .
C15 C12 C14 105.6(17) . .
C12 C13 H13A 109.5 . .
C12 C13 H13B 109.5 . .
H13A C13 H13B 109.5 . .
C12 C13 H13C 109.3 . .
H13A C13 H13C 109.5 . .
H13B C13 H13C 109.5 . .
C12 C14 H14A 109.4 . .
C12 C14 H14B 109.5 . .
H14A C14 H14B 109.5 . .
C12 C14 H14C 109.4 . .
H14A C14 H14C 109.5 . .
H14B C14 H14C 109.5 . .
C12 C15 H15A 109.5 . .
C12 C15 H15B 109.4 . .
H15A C15 H15B 109.5 . .
C12 C15 H15C 109.5 . .
H15A C15 H15C 109.5 . .
H15B C15 H15C 109.5 . .
O7 C16 O8 122(2) . .
O7 C16 C17 120(2) . .
O8 C16 C17 118(2) . .
C16 C17 C18 106.3(17) . .
C16 C17 C19 114.1(18) . .
C18 C17 C19 109.0(15) . .
C16 C17 C20 108.0(17) . .
C18 C17 C20 111.0(16) . .
C19 C17 C20 108.5(14) . .
C17 C18 H18A 109.5 . .
C17 C18 H18B 109.4 . .
H18A C18 H18B 109.5 . .
C17 C18 H18C 109.5 . .
H18A C18 H18C 109.5 . .
H18B C18 H18C 109.5 . .
C17 C19 H19A 109.5 . .
C17 C19 H19B 109.5 . .
H19A C19 H19B 109.5 . .
C17 C19 H19C 109.5 . .
H19A C19 H19C 109.5 . .
H19B C19 H19C 109.5 . .
C17 C20 H20A 109.5 . .
C17 C20 H20B 109.5 . .
H20A C20 H20B 109.5 . .
C17 C20 H20C 109.5 . .
H20A C20 H20C 109.5 . .
H20B C20 H20C 109.5 . .
O10 C21 O9 121(2) . .
O10 C21 C22 122(2) . .
O9 C21 C22 117(2) . .
C21 C22 C23 107.3(16) . .
C21 C22 C24 106.9(18) . .
C23 C22 C24 112.8(15) . .
C21 C22 C25 109.5(17) . .
C23 C22 C25 110.3(14) . .
C24 C22 C25 109.9(14) . .
C22 C23 H23A 109.5 . .
C22 C23 H23B 109.5 . .
H23A C23 H23B 109.5 . .
C22 C23 H23C 109.4 . .
H23A C23 H23C 109.5 . .
H23B C23 H23C 109.5 . .
C22 C24 H24A 109.5 . .
C22 C24 H24B 109.5 . .
H24A C24 H24B 109.5 . .
C22 C24 H24C 109.5 . .
H24A C24 H24C 109.5 . .
H24B C24 H24C 109.5 . .
C22 C25 H25A 109.5 . .
C22 C25 H25B 109.5 . .
H25A C25 H25B 109.5 . .
C22 C25 H25C 109.4 . .
H25A C25 H25C 109.5 . .
H25B C25 H25C 109.5 . .
O11 C26 O12 122(2) . .
O11 C26 C27 121(2) . .
O12 C26 C27 117(2) . .
C26 C27 C29 104.3(16) . .
C26 C27 C28 112.9(18) . .
C29 C27 C28 110.4(15) . .
C26 C27 C30 106.7(18) . .
C29 C27 C30 111.5(15) . .
C28 C27 C30 110.9(14) . .
C27 C28 H28A 109.5 . .
C27 C28 H28B 109.5 . .
H28A C28 H28B 109.5 . .
C27 C28 H28C 109.5 . .
H28A C28 H28C 109.5 . .
H28B C28 H28C 109.5 . .
C27 C29 H29A 109.5 . .
C27 C29 H29B 109.5 . .
H29A C29 H29B 109.5 . .
C27 C29 H29C 109.5 . .
H29A C29 H29C 109.5 . .
H29B C29 H29C 109.5 . .
C27 C30 H30A 109.5 . .
C27 C30 H30B 109.5 . .
H30A C30 H30B 109.5 . .
C27 C30 H30C 109.5 . .
H30A C30 H30C 109.5 . .
H30B C30 H30C 109.5 . .
O14 C31 O13 129(3) . .
O14 C31 C32 120(3) . .
O13 C31 C32 111(3) . .
C34 C32 C33 110.9(16) . .
C34 C32 C35 108.8(16) . .
C33 C32 C35 107.6(15) . .
C34 C32 C31 109.3(19) . .
C33 C32 C31 110.3(17) . .
C35 C32 C31 110(2) . .
C32 C33 H33A 109.5 . .
C32 C33 H33B 109.5 . .
H33A C33 H33B 109.5 . .
C32 C33 H33C 109.5 . .
H33A C33 H33C 109.5 . .
H33B C33 H33C 109.5 . .
C32 C34 H34A 109.5 . .
C32 C34 H34B 109.5 . .
H34A C34 H34B 109.5 . .
C32 C34 H34C 109.5 . .
H34A C34 H34C 109.5 . .
H34B C34 H34C 109.5 . .
C32 C35 H35A 109.5 . .
C32 C35 H35B 109.5 . .
H35A C35 H35B 109.5 . .
C32 C35 H35C 109.5 . .
H35A C35 H35C 109.5 . .
H35B C35 H35C 109.5 . .
O16 C36 O15 127(3) . .
O16 C36 C37 120(3) . .
O15 C36 C37 113(3) . .
C38 C37 C39 109.7(16) . .
C38 C37 C40 108.7(15) . .
C39 C37 C40 108.4(15) . .
C38 C37 C36 110.4(18) . .
C39 C37 C36 107.7(17) . .
C40 C37 C36 112(2) . .
C37 C38 H38A 109.5 . .
C37 C38 H38B 109.5 . .
H38A C38 H38B 109.5 . .
C37 C38 H38C 109.5 . .
H38A C38 H38C 109.5 . .
H38B C38 H38C 109.5 . .
C37 C39 H39A 109.5 . .
C37 C39 H39B 109.5 . .
H39A C39 H39B 109.5 . .
C37 C39 H39C 109.4 . .
H39A C39 H39C 109.5 . .
H39B C39 H39C 109.5 . .
C37 C40 H40A 109.5 . .
C37 C40 H40B 109.5 . .
H40A C40 H40B 109.5 . .
C37 C40 H40C 109.5 . .
H40A C40 H40C 109.5 . .
H40B C40 H40C 109.5 . .
O18 C41 O17 125(3) . .
O18 C41 C42 125(2) . .
O17 C41 C42 110(3) . .
C43 C42 C44 107.1(17) . .
C43 C42 C45 115.5(18) . .
C44 C42 C45 107.0(18) . .
C43 C42 C41 102(2) . .
C44 C42 C41 110.9(19) . .
C45 C42 C41 114(2) . .
C42 C43 H43A 109.5 . .
C42 C43 H43B 109.4 . .
H43A C43 H43B 109.5 . .
C42 C43 H43C 109.5 . .
H43A C43 H43C 109.5 . .
H43B C43 H43C 109.5 . .
C42 C44 H44A 109.5 . .
C42 C44 H44B 109.5 . .
H44A C44 H44B 109.5 . .
C42 C44 H44C 109.4 . .
H44A C44 H44C 109.5 . .
H44B C44 H44C 109.5 . .
C42 C45 H45A 109.4 . .
C42 C45 H45B 109.5 . .
H45A C45 H45B 109.5 . .
C42 C45 H45C 109.5 . .
H45A C45 H45C 109.5 . .
H45B C45 H45C 109.5 . .
O19 C46 O20 127(3) . .
O19 C46 C47 119(3) . .
O20 C46 C47 114(3) . .
C49 C47 C48 111.5(17) . .
C49 C47 C46 108.2(19) . .
C48 C47 C46 112(2) . .
C49 C47 C50 108.3(17) . .
C48 C47 C50 108.5(17) . .
C46 C47 C50 108.3(19) . .
C47 C48 H48A 109.4 . .
C47 C48 H48B 109.5 . .
H48A C48 H48B 109.5 . .
C47 C48 H48C 109.5 . .
H48A C48 H48C 109.5 . .
H48B C48 H48C 109.5 . .
C47 C49 H49A 109.5 . .
C47 C49 H49B 109.4 . .
H49A C49 H49B 109.5 . .
C47 C49 H49C 109.5 . .
H49A C49 H49C 109.5 . .
H49B C49 H49C 109.5 . .
C47 C50 H50A 109.4 . .
C47 C50 H50B 109.5 . .
H50A C50 H50B 109.5 . .
C47 C50 H50C 109.5 . .
H50A C50 H50C 109.5 . .
H50B C50 H50C 109.5 . .
O22 C51 O21 126(3) . .
O22 C51 C52 122(2) . .
O21 C51 C52 111(3) . .
C54 C52 C53 109.4(18) . .
C54 C52 C55 109.9(16) . .
C53 C52 C55 109.3(16) . .
C54 C52 C51 105(2) . .
C53 C52 C51 108.5(19) . .
C55 C52 C51 114(2) . .
C52 C53 H53A 109.4 . .
C52 C53 H53B 109.4 . .
H53A C53 H53B 109.5 . .
C52 C53 H53C 109.5 . .
H53A C53 H53C 109.5 . .
H53B C53 H53C 109.5 . .
C52 C54 H54A 109.5 . .
C52 C54 H54B 109.4 . .
H54A C54 H54B 109.5 . .
C52 C54 H54C 109.5 . .
H54A C54 H54C 109.5 . .
H54B C54 H54C 109.5 . .
C52 C55 H55A 109.5 . .
C52 C55 H55B 109.5 . .
H55A C55 H55B 109.5 . .
C52 C55 H55C 109.5 . .
H55A C55 H55C 109.5 . .
H55B C55 H55C 109.5 . .
O24 C56 O23 130(3) . .
O24 C56 C57 119(3) . .
O23 C56 C57 110(3) . .
C58 C57 C59 111.6(18) . .
C58 C57 C60 112.6(18) . .
C59 C57 C60 108.8(17) . .
C58 C57 C56 105(2) . .
C59 C57 C56 108(2) . .
C60 C57 C56 111(2) . .
C57 C58 H58A 109.5 . .
C57 C58 H58B 109.5 . .
H58A C58 H58B 109.5 . .
C57 C58 H58C 109.5 . .
H58A C58 H58C 109.5 . .
H58B C58 H58C 109.5 . .
C57 C59 H59A 109.5 . .
C57 C59 H59B 109.5 . .
H59A C59 H59B 109.5 . .
C57 C59 H59C 109.4 . .
H59A C59 H59C 109.5 . .
H59B C59 H59C 109.5 . .
C57 C60 H60A 109.5 . .
C57 C60 H60B 109.5 . .
H60A C60 H60B 109.5 . .
C57 C60 H60C 109.5 . .
H60A C60 H60C 109.5 . .
H60B C60 H60C 109.5 . .
O26 C61 O25 127(3) . .
O26 C61 C62 114(3) . .
O25 C61 C62 118(3) . .
C64 C62 C65 108.5(19) . .
C64 C62 C63 106.5(19) . .
C65 C62 C63 106.3(19) . .
C64 C62 C61 119(2) . .
C65 C62 C61 105(3) . .
C63 C62 C61 111(2) . .
C62 C63 H63A 109.5 . .
C62 C63 H63B 109.5 . .
H63A C63 H63B 109.5 . .
C62 C63 H63C 109.4 . .
H63A C63 H63C 109.5 . .
H63B C63 H63C 109.5 . .
C62 C64 H64A 109.4 . .
C62 C64 H64B 109.5 . .
H64A C64 H64B 109.5 . .
C62 C64 H64C 109.4 . .
H64A C64 H64C 109.5 . .
H64B C64 H64C 109.5 . .
C62 C65 H65A 109.5 . .
C62 C65 H65B 109.5 . .
H65A C65 H65B 109.5 . .
C62 C65 H65C 109.5 . .
H65A C65 H65C 109.5 . .
H65B C65 H65C 109.5 . .
O28 C66 O27 124(3) . .
O28 C66 C67 127(3) . .
O27 C66 C67 108(3) . .
C69 C67 C66 106(2) . .
C69 C67 C68 110.9(19) . .
C66 C67 C68 114(2) . .
C69 C67 C70 110.5(17) . .
C66 C67 C70 109(2) . .
C68 C67 C70 106.0(17) . .
C67 C68 H68A 109.4 . .
C67 C68 H68B 109.5 . .
H68A C68 H68B 109.5 . .
C67 C68 H68C 109.5 . .
H68A C68 H68C 109.5 . .
H68B C68 H68C 109.5 . .
C67 C69 H69A 109.5 . .
C67 C69 H69B 109.5 . .
H69A C69 H69B 109.5 . .
C67 C69 H69C 109.4 . .
H69A C69 H69C 109.5 . .
H69B C69 H69C 109.5 . .
C67 C70 H70A 109.5 . .
C67 C70 H70B 109.5 . .
H70A C70 H70B 109.5 . .
C67 C70 H70C 109.5 . .
H70A C70 H70C 109.5 . .
H70B C70 H70C 109.5 . .
O30 C71 O29 126(3) . .
O30 C71 C72 116(3) . .
O29 C71 C72 118(3) . .
C73 C72 C75 110.5(15) . .
C73 C72 C74 111.7(15) . .
C75 C72 C74 110.2(15) . .
C73 C72 C71 112(2) . .
C75 C72 C71 106.3(18) . .
C74 C72 C71 105.5(16) . .
C72 C73 H73A 109.5 . .
C72 C73 H73B 109.5 . .
H73A C73 H73B 109.5 . .
C72 C73 H73C 109.5 . .
H73A C73 H73C 109.5 . .
H73B C73 H73C 109.5 . .
C72 C74 H74A 109.5 . .
C72 C74 H74B 109.5 . .
H74A C74 H74B 109.5 . .
C72 C74 H74C 109.5 . .
H74A C74 H74C 109.5 . .
H74B C74 H74C 109.5 . .
C72 C75 H75A 109.5 . .
C72 C75 H75B 109.5 . .
H75A C75 H75B 109.5 . .
C72 C75 H75C 109.5 . .
H75A C75 H75C 109.5 . .
H75B C75 H75C 109.5 . .
O31 C76 O32 127(3) . .
O31 C76 C77 115(3) . .
O32 C76 C77 117(3) . .
C82 C77 C78 118(2) . .
C82 C77 C76 124(3) . .
C78 C77 C76 117(3) . .
C79 C78 C77 118(3) . .
C79 C78 H78 121 . .
C77 C78 H78 121 . .
N80 C79 C78 122(2) . .
N80 C79 H79 119.1 . .
C78 C79 H79 119.1 . .
C81 N80 C79 117(2) . .
C81 N80 Cu1A 126(2) . .
C79 N80 Cu1A 116(2) . .
C82 C81 N80 124(3) . .
C82 C81 H81 117.9 . .
N80 C81 H81 117.9 . .
C81 C82 C77 120(3) . .
C81 C82 H82 119.8 . .
C77 C82 H82 119.8 . .
C92 C91 H91A 109.5 . .
C92 C91 H91B 109.5 . .
H91A C91 H91B 109.5 . .
C92 C91 H91C 109.5 . .
H91A C91 H91C 109.5 . .
H91B C91 H91C 109.5 . .
C91 C92 C93 112(2) . .
C91 C92 H92A 109.2 . .
C93 C92 H92A 109.2 . .
C91 C92 H92B 109.3 . .
C93 C92 H92B 109.3 . .
H92A C92 H92B 107.9 . .
N94 C93 C92 115(2) . .
N94 C93 H93A 108.5 . .
C92 C93 H93A 108.6 . .
N94 C93 H93B 108.5 . .
C92 C93 H93B 108.5 . .
H93A C93 H93B 107.5 . .
C93 N94 C95 117.8(19) . .
C93 N94 H94A 107.9 . .
C95 N94 H94A 107.8 . .
C93 N94 H94B 107.8 . .
C95 N94 H94B 107.9 . .
H94A N94 H94B 107.2 . .
N94 C95 C96 115(2) . .
N94 C95 H95A 108.4 . .
C96 C95 H95A 108.5 . .
N94 C95 H95B 108.5 . .
C96 C95 H95B 108.5 . .
H95A C95 H95B 107.5 . .
C95 C96 C97 114(2) . .
C95 C96 H96A 108.7 . .
C97 C96 H96A 108.8 . .
C95 C96 H96B 108.7 . .
C97 C96 H96B 108.7 . .
H96A C96 H96B 107.6 . .
C96 C97 H97A 109.5 . .
C96 C97 H97B 109.5 . .
H97A C97 H97B 109.5 . .
C96 C97 H97C 109.4 . .
H97A C97 H97C 109.5 . .
H97B C97 H97C 109.5 . .
O1A C1A O2A 126(3) . .
O1A C1A C2A 121(3) . .
O2A C1A C2A 113(3) . .
C3A C2A C4A 118(3) . .
C3A C2A C1A 114(3) . .
C4A C2A C1A 104(3) . .
C3A C2A C5A 108(3) . .
C4A C2A C5A 107(3) . .
C1A C2A C5A 105(3) . .
C2A C3A H3A1 109.4 . .
C2A C3A H3A2 109.5 . .
H3A1 C3A H3A2 109.5 . .
C2A C3A H3A3 109.5 . .
H3A1 C3A H3A3 109.5 . .
H3A2 C3A H3A3 109.5 . .
C2A C4A H4A1 109.5 . .
C2A C4A H4A2 109.5 . .
H4A1 C4A H4A2 109.5 . .
C2A C4A H4A3 109.5 . .
H4A1 C4A H4A3 109.5 . .
H4A2 C4A H4A3 109.5 . .
C2A C5A H5A1 109.4 . .
C2A C5A H5A2 109.5 . .
H5A1 C5A H5A2 109.5 . .
C2A C5A H5A3 109.5 . .
H5A1 C5A H5A3 109.5 . .
H5A2 C5A H5A3 109.5 . .
O3A C6A O4A 125(3) 5_767 .
O3A C6A C7A 118(3) 5_767 .
O4A C6A C7A 116(3) . .
C8A C7A C10A 123(3) . .
C8A C7A C9A 105(3) . .
C10A C7A C9A 108(3) . .
C8A C7A C6A 108(3) . .
C10A C7A C6A 107(3) . .
C9A C7A C6A 104(3) . .
C7A C8A H8A1 109.4 . .
C7A C8A H8A2 109.5 . .
H8A1 C8A H8A2 109.5 . .
C7A C8A H8A3 109.4 . .
H8A1 C8A H8A3 109.5 . .
H8A2 C8A H8A3 109.5 . .
C7A C9A H9A1 109.5 . .
C7A C9A H9A2 109.5 . .
H9A1 C9A H9A2 109.5 . .
C7A C9A H9A3 109.5 . .
H9A1 C9A H9A3 109.5 . .
H9A2 C9A H9A3 109.5 . .
C7A C10A H10D 109.4 . .
C7A C10A H10E 109.5 . .
H10D C10A H10E 109.5 . .
C7A C10A H10F 109.5 . .
H10D C10A H10F 109.5 . .
H10E C10A H10F 109.5 . .
O30 Cr1 O1 90.7(6) . .
O30 Cr1 F8 92.7(6) . .
O1 Cr1 F8 176.4(5) . .
O30 Cr1 O32 93.4(6) . .
O1 Cr1 O32 89.4(6) . .
F8 Cr1 O32 89.1(6) . .
O30 Cr1 O3 89.3(6) . .
O1 Cr1 O3 91.7(6) . .
F8 Cr1 O3 89.6(5) . .
O32 Cr1 O3 177.1(6) . .
O30 Cr1 F1 178.0(6) . .
O1 Cr1 F1 91.3(5) . .
F8 Cr1 F1 85.3(4) . .
O32 Cr1 F1 86.9(5) . .
O3 Cr1 F1 90.4(5) . .
F1 Cr2 O7 88.1(5) . .
F1 Cr2 O2 96.3(6) . .
O7 Cr2 O2 88.3(6) . .
F1 Cr2 F2 87.1(5) . .
O7 Cr2 F2 90.5(5) . .
O2 Cr2 F2 176.3(6) . .
F1 Cr2 O5 175.9(6) . .
O7 Cr2 O5 91.9(6) . .
O2 Cr2 O5 87.9(6) . .
F2 Cr2 O5 88.7(6) . .
F1 Cr2 O4 91.8(6) . .
O7 Cr2 O4 179.4(7) . .
O2 Cr2 O4 91.1(6) . .
F2 Cr2 O4 90.1(5) . .
O5 Cr2 O4 88.2(6) . .
F2 Cr3 F3 88.7(4) . .
F2 Cr3 O6 93.9(6) . .
F3 Cr3 O6 176.6(6) . .
F2 Cr3 O9 178.1(6) . .
F3 Cr3 O9 89.4(5) . .
O6 Cr3 O9 88.0(7) . .
F2 Cr3 O11 87.9(5) . .
F3 Cr3 O11 90.9(6) . .
O6 Cr3 O11 87.1(6) . .
O9 Cr3 O11 92.3(6) . .
F2 Cr3 O8 91.0(5) . .
F3 Cr3 O8 90.1(6) . .
O6 Cr3 O8 91.9(6) . .
O9 Cr3 O8 88.9(6) . .
O11 Cr3 O8 178.5(7) . .
F4 Cr4 F3 87.8(4) . .
F4 Cr4 O10 179.1(6) . .
F3 Cr4 O10 92.5(6) . .
F4 Cr4 O13 91.7(6) . .
F3 Cr4 O13 177.9(6) . .
O10 Cr4 O13 88.1(7) . .
F4 Cr4 O12 89.7(5) . .
F3 Cr4 O12 90.9(6) . .
O10 Cr4 O12 91.2(6) . .
O13 Cr4 O12 87.0(7) . .
F4 Cr4 O15 91.4(5) . .
F3 Cr4 O15 90.0(5) . .
O10 Cr4 O15 87.7(6) . .
O13 Cr4 O15 92.1(7) . .
O12 Cr4 O15 178.6(6) . .
F5 Cr5 O14 178.3(6) . .
F5 Cr5 F4 90.1(5) . .
O14 Cr5 F4 91.5(6) . .
F5 Cr5 O19 90.5(6) . .
O14 Cr5 O19 89.6(7) . .
F4 Cr5 O19 89.5(6) . .
F5 Cr5 O16 89.9(6) . .
O14 Cr5 O16 90.0(7) . .
F4 Cr5 O16 91.0(6) . .
O19 Cr5 O16 179.3(8) . .
F5 Cr5 O17 91.0(6) . .
O14 Cr5 O17 87.4(7) . .
F4 Cr5 O17 177.9(6) . .
O19 Cr5 O17 92.4(6) . .
O16 Cr5 O17 87.1(7) . .
O18 Cr6 O23 87.2(8) . .
O18 Cr6 F6 177.0(7) . .
O23 Cr6 F6 91.8(6) . .
O18 Cr6 F5 93.4(6) . .
O23 Cr6 F5 89.9(6) . .
F6 Cr6 F5 89.4(5) . .
O18 Cr6 O21 87.5(7) . .
O23 Cr6 O21 90.5(7) . .
F6 Cr6 O21 89.7(6) . .
F5 Cr6 O21 179.0(6) . .
O18 Cr6 O20 92.3(7) . .
O23 Cr6 O20 178.3(7) . .
F6 Cr6 O20 88.8(6) . .
F5 Cr6 O20 88.5(6) . .
O21 Cr6 O20 91.1(7) . .
F7 Cr7 F6 89.0(5) . .
F7 Cr7 O22 177.6(7) . .
F6 Cr7 O22 92.4(6) . .
F7 Cr7 O25 93.3(6) . .
F6 Cr7 O25 177.0(7) . .
O22 Cr7 O25 85.3(8) . .
F7 Cr7 O24 88.5(6) . .
F6 Cr7 O24 90.8(6) . .
O22 Cr7 O24 89.5(7) . .
O25 Cr7 O24 87.2(8) . .
F7 Cr7 O27 90.4(6) . .
F6 Cr7 O27 88.5(6) . .
O22 Cr7 O27 91.6(7) . .
O25 Cr7 O27 93.5(8) . .
O24 Cr7 O27 178.7(8) . .
F8 Cr8 O29 93.7(6) . .
F8 Cr8 O26 177.7(6) . .
O29 Cr8 O26 86.5(7) . .
F8 Cr8 O31 91.4(6) . .
O29 Cr8 O31 95.2(7) . .
O26 Cr8 O31 90.9(7) . .
F8 Cr8 F7 85.9(4) . .
O29 Cr8 F7 179.1(7) . .
O26 Cr8 F7 93.9(6) . .
O31 Cr8 F7 85.7(5) . .
F8 Cr8 O28 89.3(6) . .
O29 Cr8 O28 90.8(7) . .
O26 Cr8 O28 88.4(7) . .
O31 Cr8 O28 173.9(7) . .
F7 Cr8 O28 88.3(6) . .
O1A Cu1A O3A 89.5(9) . .
O1A Cu1A O2A 167.3(7) . 5_767
O3A Cu1A O2A 89.1(9) . 5_767
O1A Cu1A O4A 89.1(8) . .
O3A Cu1A O4A 169.4(7) . .
O2A Cu1A O4A 90.0(8) 5_767 .
O1A Cu1A N80 95.1(8) . .
O3A Cu1A N80 96.0(10) . .
O2A Cu1A N80 97.5(8) 5_767 .
O4A Cu1A N80 94.6(10) . .
O1A Cu1A Cu1A 83.7(6) . 5_767
O3A Cu1A Cu1A 82.8(6) . 5_767
O2A Cu1A Cu1A 83.6(5) 5_767 5_767
O4A Cu1A Cu1A 86.6(5) . 5_767
N80 Cu1A Cu1A 178.3(8) . 5_767
Cr2 F1 Cr1 119.2(5) . .
Cr3 F2 Cr2 122.7(6) . .
Cr4 F3 Cr3 123.1(5) . .
Cr5 F4 Cr4 124.3(5) . .
Cr5 F5 Cr6 123.7(6) . .
Cr7 F6 Cr6 123.9(6) . .
Cr7 F7 Cr8 121.4(5) . .
Cr8 F8 Cr1 121.8(6) . .
C1 O1 Cr1 129.5(16) . .
C1 O2 Cr2 134.7(16) . .
C6 O3 Cr1 137.3(18) . .
C6 O4 Cr2 128.1(17) . .
C11 O5 Cr2 130.8(17) . .
C11 O6 Cr3 132.7(18) . .
C16 O7 Cr2 139.7(16) . .
C16 O8 Cr3 128.7(14) . .
C21 O9 Cr3 134.4(16) . .
C21 O10 Cr4 136.2(16) . .
C26 O11 Cr3 139.6(16) . .
C26 O12 Cr4 131.5(16) . .
C31 O13 Cr4 126.6(18) . .
C31 O14 Cr5 135.2(17) . .
C36 O15 Cr4 133.8(18) . .
C36 O16 Cr5 131(2) . .
C41 O17 Cr5 130.5(17) . .
C41 O18 Cr6 136.7(19) . .
C46 O19 Cr5 138(2) . .
C46 O20 Cr6 129.6(19) . .
C51 O21 Cr6 128.1(18) . .
C51 O22 Cr7 135.4(19) . .
C56 O23 Cr6 133.5(17) . .
C56 O24 Cr7 126.9(19) . .
C61 O25 Cr7 126.8(19) . .
C61 O26 Cr8 135(2) . .
C66 O27 Cr7 135.0(19) . .
C66 O28 Cr8 135(2) . .
C71 O29 Cr8 131.6(17) . .
C71 O30 Cr1 135.4(17) . .
C76 O31 Cr8 132.3(17) . .
C76 O32 Cr1 130.2(17) . .
C1A O1A Cu1A 125(2) . .
C1A O2A Cu1A 121.1(19) . 5_767
C6A O3A Cu1A 125(2) 5_767 .
C6A O4A Cu1A 119(2) . .

loop_
_geom_bond_atom_site_label_1
_geom_bond_atom_site_label_2
_geom_bond_distance
_geom_bond_site_symmetry_2
C1 O1 1.24(3) .
C1 O2 1.27(3) .
C1 C2 1.52(3) .
C2 C3 1.502(15) .
C2 C4 1.510(15) .
C2 C5 1.520(15) .
C3 H3A 0.96 .
C3 H3B 0.96 .
C3 H3C 0.96 .
C4 H4A 0.96 .
C4 H4B 0.96 .
C4 H4C 0.96 .
C5 H5A 0.96 .
C5 H5B 0.96 .
C5 H5C 0.96 .
C6 O3 1.26(3) .
C6 O4 1.26(3) .
C6 C7 1.48(3) .
C7 C8 1.500(15) .
C7 C10 1.521(15) .
C7 C9 1.532(15) .
C8 H8A 0.96 .
C8 H8B 0.96 .
C8 H8C 0.96 .
C9 H9A 0.96 .
C9 H9B 0.96 .
C9 H9C 0.96 .
C10 H10A 0.96 .
C10 H10B 0.96 .
C10 H10C 0.96 .
C11 O6 1.25(3) .
C11 O5 1.27(3) .
C11 C12 1.47(3) .
C12 C13 1.503(16) .
C12 C15 1.510(15) .
C12 C14 1.528(16) .
C13 H13A 0.96 .
C13 H13B 0.96 .
C13 H13C 0.96 .
C14 H14A 0.96 .
C14 H14B 0.96 .
C14 H14C 0.96 .
C15 H15A 0.96 .
C15 H15B 0.96 .
C15 H15C 0.96 .
C16 O7 1.25(2) .
C16 O8 1.29(2) .
C16 C17 1.48(3) .
C17 C18 1.509(15) .
C17 C19 1.519(15) .
C17 C20 1.530(15) .
C18 H18A 0.96 .
C18 H18B 0.96 .
C18 H18C 0.96 .
C19 H19A 0.96 .
C19 H19B 0.96 .
C19 H19C 0.96 .
C20 H20A 0.96 .
C20 H20B 0.96 .
C20 H20C 0.96 .
C21 O10 1.25(2) .
C21 O9 1.27(2) .
C21 C22 1.46(3) .
C22 C23 1.507(14) .
C22 C24 1.512(14) .
C22 C25 1.535(14) .
C23 H23A 0.96 .
C23 H23B 0.96 .
C23 H23C 0.96 .
C24 H24A 0.96 .
C24 H24B 0.96 .
C24 H24C 0.96 .
C25 H25A 0.96 .
C25 H25B 0.96 .
C25 H25C 0.96 .
C26 O11 1.23(2) .
C26 O12 1.28(2) .
C26 C27 1.51(3) .
C27 C29 1.515(14) .
C27 C28 1.518(14) .
C27 C30 1.539(14) .
C28 H28A 0.96 .
C28 H28B 0.96 .
C28 H28C 0.96 .
C29 H29A 0.96 .
C29 H29B 0.96 .
C29 H29C 0.96 .
C30 H30A 0.96 .
C30 H30B 0.96 .
C30 H30C 0.96 .
C31 O14 1.21(3) .
C31 O13 1.27(3) .
C31 C32 1.57(3) .
C32 C34 1.515(15) .
C32 C33 1.531(15) .
C32 C35 1.543(15) .
C33 H33A 0.96 .
C33 H33B 0.96 .
C33 H33C 0.96 .
C34 H34A 0.96 .
C34 H34B 0.96 .
C34 H34C 0.96 .
C35 H35A 0.96 .
C35 H35B 0.96 .
C35 H35C 0.96 .
C36 O16 1.20(3) .
C36 O15 1.28(3) .
C36 C37 1.54(3) .
C37 C38 1.509(15) .
C37 C39 1.516(15) .
C37 C40 1.537(15) .
C38 H38A 0.96 .
C38 H38B 0.96 .
C38 H38C 0.96 .
C39 H39A 0.96 .
C39 H39B 0.96 .
C39 H39C 0.96 .
C40 H40A 0.96 .
C40 H40B 0.96 .
C40 H40C 0.96 .
C41 O18 1.19(3) .
C41 O17 1.32(3) .
C41 C42 1.54(3) .
C42 C43 1.504(15) .
C42 C44 1.517(15) .
C42 C45 1.529(15) .
C43 H43A 0.96 .
C43 H43B 0.96 .
C43 H43C 0.96 .
C44 H44A 0.96 .
C44 H44B 0.96 .
C44 H44C 0.96 .
C45 H45A 0.96 .
C45 H45B 0.96 .
C45 H45C 0.96 .
C46 O19 1.16(3) .
C46 O20 1.24(3) .
C46 C47 1.55(3) .
C47 C49 1.507(15) .
C47 C48 1.512(15) .
C47 C50 1.554(15) .
C48 H48A 0.96 .
C48 H48B 0.96 .
C48 H48C 0.96 .
C49 H49A 0.96 .
C49 H49B 0.96 .
C49 H49C 0.96 .
C50 H50A 0.96 .
C50 H50B 0.96 .
C50 H50C 0.96 .
C51 O22 1.18(3) .
C51 O21 1.28(2) .
C51 C52 1.56(3) .
C52 C54 1.515(15) .
C52 C53 1.521(15) .
C52 C55 1.533(15) .
C53 H53A 0.96 .
C53 H53B 0.96 .
C53 H53C 0.96 .
C54 H54A 0.96 .
C54 H54B 0.96 .
C54 H54C 0.96 .
C55 H55A 0.96 .
C55 H55B 0.96 .
C55 H55C 0.96 .
C56 O24 1.19(3) .
C56 O23 1.29(3) .
C56 C57 1.59(3) .
C57 C58 1.506(15) .
C57 C59 1.513(15) .
C57 C60 1.530(15) .
C58 H58A 0.96 .
C58 H58B 0.96 .
C58 H58C 0.96 .
C59 H59A 0.96 .
C59 H59B 0.96 .
C59 H59C 0.96 .
C60 H60A 0.96 .
C60 H60B 0.96 .
C60 H60C 0.96 .
C61 O26 1.24(3) .
C61 O25 1.28(3) .
C61 C62 1.54(4) .
C62 C64 1.512(16) .
C62 C65 1.529(16) .
C62 C63 1.535(16) .
C63 H63A 0.96 .
C63 H63B 0.96 .
C63 H63C 0.96 .
C64 H64A 0.96 .
C64 H64B 0.96 .
C64 H64C 0.96 .
C65 H65A 0.96 .
C65 H65B 0.96 .
C65 H65C 0.96 .
C66 O28 1.11(3) .
C66 O27 1.31(3) .
C66 C67 1.51(4) .
C67 C69 1.491(15) .
C67 C68 1.530(16) .
C67 C70 1.537(15) .
C68 H68A 0.96 .
C68 H68B 0.96 .
C68 H68C 0.96 .
C69 H69A 0.96 .
C69 H69B 0.96 .
C69 H69C 0.96 .
C70 H70A 0.96 .
C70 H70B 0.96 .
C70 H70C 0.96 .
C71 O30 1.27(3) .
C71 O29 1.26(3) .
C71 C72 1.54(3) .
C72 C73 1.515(15) .
C72 C75 1.522(15) .
C72 C74 1.529(14) .
C73 H73A 0.96 .
C73 H73B 0.96 .
C73 H73C 0.96 .
C74 H74A 0.96 .
C74 H74B 0.96 .
C74 H74C 0.96 .
C75 H75A 0.96 .
C75 H75B 0.96 .
C75 H75C 0.96 .
C76 O31 1.26(3) .
C76 O32 1.26(3) .
C76 C77 1.53(3) .
C77 C82 1.38(3) .
C77 C78 1.37(3) .
C78 C79 1.38(3) .
C78 H78 0.93 .
C79 N80 1.37(3) .
C79 H79 0.93 .
N80 C81 1.31(3) .
N80 Cu1A 2.15(2) .
C81 C82 1.30(3) .
C81 H81 0.93 .
C82 H82 0.93 .
C91 C92 1.47(3) .
C91 H91A 0.96 .
C91 H91B 0.96 .
C91 H91C 0.96 .
C92 C93 1.52(3) .
C92 H92A 0.97 .
C92 H92B 0.97 .
C93 N94 1.41(2) .
C93 H93A 0.97 .
C93 H93B 0.97 .
N94 C95 1.46(2) .
N94 H94A 0.9 .
N94 H94B 0.9 .
C95 C96 1.50(3) .
C95 H95A 0.97 .
C95 H95B 0.97 .
C96 C97 1.53(3) .
C96 H96A 0.97 .
C96 H96B 0.97 .
C97 H97A 0.96 .
C97 H97B 0.96 .
C97 H97C 0.96 .
C1A O1A 1.18(3) .
C1A O2A 1.27(3) .
C1A C2A 1.55(4) .
C2A C3A 1.51(4) .
C2A C4A 1.52(4) .
C2A C5A 1.58(4) .
C3A H3A1 0.96 .
C3A H3A2 0.96 .
C3A H3A3 0.96 .
C4A H4A1 0.96 .
C4A H4A2 0.96 .
C4A H4A3 0.96 .
C5A H5A1 0.96 .
C5A H5A2 0.96 .
C5A H5A3 0.96 .
C6A O3A 1.26(3) 5_767
C6A O4A 1.27(3) .
C6A C7A 1.58(4) .
C7A C8A 1.48(4) .
C7A C10A 1.51(3) .
C7A C9A 1.58(4) .
C8A H8A1 0.96 .
C8A H8A2 0.96 .
C8A H8A3 0.96 .
C9A H9A1 0.96 .
C9A H9A2 0.96 .
C9A H9A3 0.96 .
C10A H10D 0.96 .
C10A H10E 0.96 .
C10A H10F 0.96 .
Cr1 O30 1.954(16) .
Cr1 O1 1.984(15) .
Cr1 F8 1.993(11) .
Cr1 O32 1.995(16) .
Cr1 O3 2.022(16) .
Cr1 F1 2.033(10) .
Cr2 F1 1.885(10) .
Cr2 O7 1.951(15) .
Cr2 O2 1.951(16) .
Cr2 F2 1.949(11) .
Cr2 O5 1.976(16) .
Cr2 O4 1.976(14) .
Cr3 F2 1.907(10) .
Cr3 F3 1.945(11) .
Cr3 O6 1.948(15) .
Cr3 O9 1.953(15) .
Cr3 O11 1.963(15) .
Cr3 O8 1.981(14) .
Cr4 F4 1.910(10) .
Cr4 F3 1.914(11) .
Cr4 O10 1.961(15) .
Cr4 O13 1.966(17) .
Cr4 O12 1.965(15) .
Cr4 O15 1.969(16) .
Cr5 F5 1.902(11) .
Cr5 O14 1.904(16) .
Cr5 F4 1.909(10) .
Cr5 O19 1.935(16) .
Cr5 O16 1.936(16) .
Cr5 O17 1.987(16) .
Cr6 O18 1.915(16) .
Cr6 O23 1.918(19) .
Cr6 F6 1.924(11) .
Cr6 F5 1.932(11) .
Cr6 O21 1.989(17) .
Cr6 O20 2.012(18) .
Cr7 F7 1.898(11) .
Cr7 F6 1.909(11) .
Cr7 O22 1.929(15) .
Cr7 O25 1.929(17) .
Cr7 O24 1.977(17) .
Cr7 O27 1.985(17) .
Cr8 F8 1.908(11) .
Cr8 O29 1.911(15) .
Cr8 O26 1.961(16) .
Cr8 O31 1.991(16) .
Cr8 F7 1.996(11) .
Cr8 O28 1.996(16) .
Cu1A O1A 1.928(17) .
Cu1A O3A 1.937(18) .
Cu1A O2A 1.966(18) 5_767
Cu1A O4A 1.968(17) .
Cu1A Cu1A 2.611(6) 5_767
O2A Cu1A 1.966(18) 5_767
O3A C6A 1.26(3) 5_767

loop_
_geom_hbond_atom_site_label_D
_geom_hbond_atom_site_label_H
_geom_hbond_atom_site_label_A
_geom_hbond_distance_DH
_geom_hbond_distance_HA
_geom_hbond_distance_DA
_geom_hbond_angle_DHA
C79 H79 O3A 0.93 2.46 3.06(3) 122.1
C93 H93B F2 0.97 2.51 3.21(2) 128.6
C93 H93B F3 0.97 2.63 3.45(2) 142.4
N94 H94A F7 0.9 2 2.89(2) 170.3
N94 H94B F1 0.9 1.98 2.87(2) 171.8
C95 H95A F3 0.97 2.35 3.22(3) 148.2
C95 H95B F5 0.97 2.46 3.37(3) 155.3
